data_7716493
loop_
_publ_author_name
'Franke, Maurice'
'Ens, Tobin'
'Mix, Andreas'
'Neumann, Beate'
'Stammler, Hans-Georg'
'Mitzel, Norbert W.'

_publ_section_title
;
 Host-guest chemistry of tridentate Lewis acids based on
 tribenzotriquinacene.
;
_journal_issue 28
_journal_name_full 'Dalton transactions (Cambridge, England : 2003)'
_journal_page_first 11970
_journal_page_last 11980
_journal_paper_doi 10.1039/d4dt01558d
_journal_volume 53
_journal_year 2024
_chemical_absolute_configuration ad
_chemical_formula_moiety 'C70 H88 B3 N3, 3(C6 H6)'
_chemical_formula_sum 'C88 H106 B3 N3'
_chemical_formula_weight 1238.18
_space_group_crystal_system monoclinic
_space_group_IT_number 4
_space_group_name_Hall 'P 2yb'
_space_group_name_H-M_alt 'P 1 21 1'
_atom_sites_solution_hydrogens geom
_atom_sites_solution_primary dual
_audit_creation_date 2021-08-04
_audit_creation_method
;
Olex2 1.3
(compiled 2020.11.12 svn.r5f609507 for OlexSys, GUI svn.r6272)
;
_audit_update_record
;
2024-04-02 deposited with the CCDC.	2024-06-28 downloaded from the CCDC.
;
_cell_angle_alpha 90
_cell_angle_beta 98.397(4)
_cell_angle_gamma 90
_cell_formula_units_Z 2
_cell_length_a 12.4550(6)
_cell_length_b 11.6294(4)
_cell_length_c 25.6412(12)
_cell_measurement_reflns_used 10291
_cell_measurement_temperature 100.0(1)
_cell_measurement_theta_max 76.2370
_cell_measurement_theta_min 3.4360
_cell_volume 3674.2(3)
_computing_cell_refinement 'CrysAlisPro 1.171.41.104a (Rigaku OD, 2021)'
_computing_data_collection 'CrysAlisPro 1.171.41.104a (Rigaku OD, 2021)'
_computing_data_reduction 'CrysAlisPro 1.171.41.104a (Rigaku OD, 2021)'
_computing_molecular_graphics 'Olex2 1.3 (Dolomanov et al., 2009)'
_computing_publication_material 'Olex2 1.3 (Dolomanov et al., 2009)'
_computing_structure_refinement 'SHELXL 2018/3 (Sheldrick, 2015)'
_computing_structure_solution 'SHELXT 2018/2 (Sheldrick, 2018)'
_diffrn_ambient_environment N~2~
_diffrn_ambient_temperature 100.0(1)
_diffrn_detector 'CCD plate'
_diffrn_detector_area_resol_mean 5.3114
_diffrn_detector_type Atlas
_diffrn_measured_fraction_theta_full 1.000
_diffrn_measured_fraction_theta_max 0.990
_diffrn_measurement_details
;
List of Runs (angles in degrees, time in seconds):

  # Type    Start    End  Width  t~exp~   \w     \q     \k     \f   Frames
#--------------------------------------------------------------------------
  1  \w    -58.00  13.00   1.00    6.00    --  -38.50  37.00-180.00   71
  2  \w    -89.00  47.00   1.00    6.00    --  -38.50   0.00 -60.00  136
  3  \w     12.00  81.00   1.00    6.00    --   42.70 -99.00-120.00   69
  4  \w     28.00  89.00   1.00    6.00    --   42.70-125.00  90.00   61
  5  \w     26.00  79.00   1.00    6.00    --   42.70  37.00  30.00   53
  6  \w     26.00  69.00   1.00    6.00    --   42.70  57.00 -30.00   43
  7  \w     59.00  84.00   1.00   32.00    --  111.00 -94.00-120.00   25
  8  \w    135.00 167.00   1.00   32.00    --  111.00  77.00 120.00   32
  9  \w     90.00 178.00   1.00   32.00    --  111.00  45.00 -90.00   88
 10  \w     85.00 112.00   1.00   32.00    --  111.00  61.00   0.00   27
 11  \w    116.00 175.00   1.00   32.00    --  111.00  77.00  90.00   59
 12  \w     85.00 111.00   1.00   32.00    --  111.00  61.00 -30.00   26
 13  \w    126.00 177.00   1.00   32.00    --  111.00  61.00 -30.00   51
 14  \w     46.00 105.00   1.00   32.00    --  111.00 -94.00 -60.00   59
 15  \w    104.00 172.00   1.00   32.00    --  111.00  77.00  60.00   68
 16  \w     43.00 101.00   1.00   32.00    --  111.00-125.00 -60.00   58
 17  \w     89.00 115.00   1.00   32.00    --  111.00  45.00 -30.00   26
 18  \w     91.00 177.00   1.00   32.00    --  111.00  30.00-150.00   86
 19  \w     89.00 115.00   1.00   32.00    --  111.00  45.00 -60.00   26
 20  \w     41.00 111.00   1.00   32.00    --  111.00-125.00-150.00   70
 21  \w     85.00 111.00   1.00   32.00    --  111.00  61.00 -90.00   26
 22  \w     89.00 115.00   1.00   32.00    --  111.00  45.00   0.00   26
 23  \w     85.00 111.00   1.00   32.00    --  111.00  61.00 -60.00   26
 24  \w     41.00  99.00   1.00   32.00    --  111.00-125.00-180.00   58
 25  \w     92.00 152.00   1.00   32.00    --  111.00  45.00  30.00   60
 26  \w     43.00  78.00   1.00   32.00    --  111.00-125.00 150.00   35
 27  \w     90.00 158.00   1.00   32.00    --  111.00  30.00 -30.00   68
 28  \w     90.00 116.00   1.00   32.00    --  111.00  30.00   0.00   26
 29  \w    137.00 169.00   1.00   32.00    --  111.00  59.00  -5.06   32
 30  \w     86.00 113.00   1.00   32.00    --  111.00  61.00  30.00   27
 31  \w    136.00 167.00   1.00   32.00    --  111.00  77.00-150.00   31
 32  \w     85.00 111.00   1.00   32.00    --  111.00  59.00  -5.06   26
;
_diffrn_measurement_device 'four-circle diffractometer'
_diffrn_measurement_device_type 'SuperNova, Dual, Cu at home/near, Atlas'
_diffrn_measurement_method '\w scans'
_diffrn_orient_matrix_type 'CrysAlisPro convention (1999,Acta A55,543-557)'
_diffrn_orient_matrix_UB_11 -0.0717232000
_diffrn_orient_matrix_UB_12 -0.0669324000
_diffrn_orient_matrix_UB_13 -0.0438080000
_diffrn_orient_matrix_UB_21 0.0697152000
_diffrn_orient_matrix_UB_22 0.0443263000
_diffrn_orient_matrix_UB_23 -0.0406972000
_diffrn_orient_matrix_UB_31 0.0750527000
_diffrn_orient_matrix_UB_32 -0.1053596000
_diffrn_orient_matrix_UB_33 0.0105034000
_diffrn_radiation_monochromator mirror
_diffrn_radiation_probe x-ray
_diffrn_radiation_type 'Cu K\a'
_diffrn_radiation_wavelength 1.54184
_diffrn_reflns_av_R_equivalents 0.0570
_diffrn_reflns_av_unetI/netI 0.0768
_diffrn_reflns_Laue_measured_fraction_full 1.000
_diffrn_reflns_Laue_measured_fraction_max 0.990
_diffrn_reflns_limit_h_max 15
_diffrn_reflns_limit_h_min -14
_diffrn_reflns_limit_k_max 14
_diffrn_reflns_limit_k_min -14
_diffrn_reflns_limit_l_max 31
_diffrn_reflns_limit_l_min -32
_diffrn_reflns_number 36522
_diffrn_reflns_point_group_measured_fraction_full 0.990
_diffrn_reflns_point_group_measured_fraction_max 0.970
_diffrn_reflns_theta_full 67.684
_diffrn_reflns_theta_max 76.591
_diffrn_reflns_theta_min 3.485
_diffrn_source 'micro-focus sealed X-ray tube'
_diffrn_source_type 'SuperNova (Cu) X-ray Source'
_exptl_absorpt_coefficient_mu 0.469
_exptl_absorpt_correction_T_max 1.000
_exptl_absorpt_correction_T_min 0.863
_exptl_absorpt_correction_type gaussian
_exptl_absorpt_process_details
;
CrysAlisPro 1.171.41.104a (Rigaku Oxford Diffraction, 2021)
Numerical absorption correction based on gaussian integration over
a multifaceted crystal model
Empirical absorption correction using spherical harmonics,
implemented in SCALE3 ABSPACK scaling algorithm.
;
_exptl_crystal_colour 'clear colourless'
_exptl_crystal_colour_lustre clear
_exptl_crystal_colour_primary colourless
_exptl_crystal_density_diffrn 1.119
_exptl_crystal_description plate
_exptl_crystal_F_000 1340
_exptl_crystal_size_max 0.219
_exptl_crystal_size_mid 0.08
_exptl_crystal_size_min 0.011
_refine_diff_density_max 0.228
_refine_diff_density_min -0.303
_refine_diff_density_rms 0.056
_refine_ls_abs_structure_details
;
 Refined as an inversion twin.
;
_refine_ls_abs_structure_Flack 0.4(10)
_refine_ls_extinction_coef 0.00223(13)
_refine_ls_extinction_expression Fc^*^=kFc[1+0.001xFc^2^\l^3^/sin(2\q)]^-1/4^
_refine_ls_extinction_method 'SHELXL-2018/3 (Sheldrick 2018)'
_refine_ls_goodness_of_fit_ref 1.084
_refine_ls_hydrogen_treatment constr
_refine_ls_matrix_type full
_refine_ls_number_parameters 1009
_refine_ls_number_reflns 15024
_refine_ls_number_restraints 230
_refine_ls_restrained_S_all 1.079
_refine_ls_R_factor_all 0.0918
_refine_ls_R_factor_gt 0.0756
_refine_ls_shift/su_max 0.000
_refine_ls_shift/su_mean 0.000
_refine_ls_structure_factor_coef Fsqd
_refine_ls_weighting_details 'w=1/[\s^2^(Fo^2^)+(0.0224P)^2^+4.6959P] where P=(Fo^2^+2Fc^2^)/3'
_refine_ls_weighting_scheme calc
_refine_ls_wR_factor_gt 0.1569
_refine_ls_wR_factor_ref 0.1677
_reflns_Friedel_coverage 0.864
_reflns_Friedel_fraction_full 0.979
_reflns_Friedel_fraction_max 0.947
_reflns_number_gt 12498
_reflns_number_total 15024
_reflns_threshold_expression 'I > 2\s(I)'
_cod_data_source_file d4dt01558d2.cif
_cod_data_source_block 5x3Py
_cod_depositor_comments 'Adding full bibliography for 7716492--7716494.cif.'
_cod_database_code 7716493
_shelx_shelxl_version_number 2018/3
_chemical_oxdiff_formula 'C58 H72 B2 N2'
_shelx_space_group_comment
;
The symmetry employed for this shelxl refinement is uniquely defined
by the following loop, which should always be used as a source of
symmetry information in preference to the above space-group names.
They are only intended as comments.
;
_shelx_estimated_absorpt_t_max 0.995
_shelx_estimated_absorpt_t_min 0.904
_reflns_odcompleteness_completeness 99.99
_reflns_odcompleteness_iscentric 1
_reflns_odcompleteness_theta 71.98
_olex2_refinement_description
;
1. Twinned data refinement
 Scales: 0.6(10)
 0.4(10)
2. Fixed Uiso
 At 1.2 times of:
  All C(H) groups, All C(H,H) groups
3. Restrained distances
 C58B-B3 \\sim C62B-B3
 with sigma of 0.02
4. Uiso/Uaniso restraints and constraints
C58 \\sim C58B \\sim C59 \\sim C59B \\sim C60 \\sim C60B \\sim C61 \\sim C61B
\\sim C62 \\sim C62B \\sim C63 \\sim C63B \\sim C64 \\sim C64B \\sim C65 \\sim
C65B: within 2A with sigma of 0.01 and sigma for terminal atoms of 0.02 within
2A
5. Others
 Sof(C58B)=Sof(H58B)=Sof(C59B)=Sof(H59C)=Sof(H59D)=Sof(C60B)=Sof(H60C)=
 Sof(H60D)=Sof(C61B)=Sof(H61C)=Sof(H61D)=Sof(C62B)=Sof(H62B)=Sof(C63B)=
 Sof(H63C)=Sof(H63D)=Sof(C64B)=Sof(H64C)=Sof(H64D)=Sof(C65B)=Sof(H65C)=
 Sof(H65D)=Sof(C66B)=Sof(H66B)=Sof(C67B)=Sof(H67B)=Sof(C68B)=Sof(H68B)=
 Sof(C69B)=Sof(H69B)=Sof(C70B)=Sof(H70B)=Sof(C86B)=Sof(H86B)=Sof(C85B)=
 Sof(H85B)=Sof(C84B)=Sof(H84B)=Sof(C83B)=Sof(H83B)=Sof(C88B)=Sof(H88B)=
 Sof(C87B)=Sof(H87B)=1-FVAR(1)
 Sof(C58)=Sof(H58)=Sof(C59)=Sof(H59A)=Sof(H59B)=Sof(C60)=Sof(H60A)=Sof(H60B)=
 Sof(C61)=Sof(H61A)=Sof(H61B)=Sof(C62)=Sof(H62)=Sof(C63)=Sof(H63A)=Sof(H63B)=
 Sof(C64)=Sof(H64A)=Sof(H64B)=Sof(C65)=Sof(H65A)=Sof(H65B)=Sof(C66)=Sof(H66)=
 Sof(C67)=Sof(H67)=Sof(C68)=Sof(H68)=Sof(C69)=Sof(H69)=Sof(C70)=Sof(H70)=
 Sof(C83)=Sof(H83)=Sof(C84)=Sof(H84)=Sof(C85)=Sof(H85)=Sof(C86)=Sof(H86)=
 Sof(C87)=Sof(H87)=Sof(C88)=Sof(H88)=FVAR(1)
6.a Ternary CH refined with riding coordinates:
 C1(H1), C32(H32), C36(H36), C45(H45), C49(H49), C58(H58), C58B(H58B),
 C62(H62), C62B(H62B)
6.b Secondary CH2 refined with riding coordinates:
 C23(H23A,H23B), C24(H24A,H24B), C25(H25A,H25B), C26(H26A,H26B), C27(H27A,
 H27B), C28(H28A,H28B), C29(H29A,H29B), C30(H30A,H30B), C31(H31A,H31B),
 C33(H33A,H33B), C34(H34A,H34B), C35(H35A,H35B), C37(H37A,H37B), C38(H38A,H38B),
  C39(H39A,H39B), C46(H46A,H46B), C47(H47A,H47B), C48(H48A,H48B), C50(H50A,
 H50B), C51(H51A,H51B), C52(H52A,H52B), C59(H59A,H59B), C59B(H59C,H59D),
 C60(H60A,H60B), C60B(H60C,H60D), C61(H61A,H61B), C61B(H61C,H61D), C63(H63A,
 H63B), C63B(H63C,H63D), C64(H64A,H64B), C64B(H64C,H64D), C65(H65A,H65B),
 C65B(H65C,H65D)
6.c Aromatic/amide H refined with riding coordinates:
 C4(H4), C5(H5), C6(H6), C7(H7), C11(H11), C12(H12), C13(H13), C14(H14),
 C18(H18), C19(H19), C20(H20), C21(H21), C40(H40), C41(H41), C42(H42), C43(H43),
  C44(H44), C53(H53), C54(H54), C55(H55), C56(H56), C57(H57), C66(H66),
 C66B(H66B), C67(H67), C67B(H67B), C68(H68), C68B(H68B), C69(H69), C69B(H69B),
 C70(H70), C70B(H70B), C77(H77), C78(H78), C79(H79), C80(H80), C81(H81),
 C82(H82), C71(H71), C72(H72), C73(H73), C74(H74), C75(H75), C76(H76), C83(H83),
  C84(H84), C85(H85), C86(H86), C87(H87), C88(H88), C86B(H86B), C85B(H85B),
 C84B(H84B), C83B(H83B), C88B(H88B), C87B(H87B)
6.d Fitted hexagon refined as free rotating group:
 C86B(C85B,C84B,C83B,C88B,C87B)
;
_olex2_date_sample_data_collection 2021-08-02
_olex2_submission_special_instructions 'No special instructions were received'
_oxdiff_exptl_absorpt_empirical_details
;
Empirical correction (ABSPACK) includes:
- Absorption correction using spherical harmonics
- Frame scaling
;
_oxdiff_exptl_absorpt_empirical_full_max 1.158
_oxdiff_exptl_absorpt_empirical_full_min 0.872

loop_
_space_group_symop_operation_xyz
'x, y, z'
'-x, y+1/2, -z'

loop_
_atom_site_label
_atom_site_type_symbol
_atom_site_fract_x
_atom_site_fract_y
_atom_site_fract_z
_atom_site_U_iso_or_equiv
_atom_site_adp_type
_atom_site_occupancy
_atom_site_site_symmetry_order
_atom_site_calc_flag
_atom_site_refinement_flags_posn
_atom_site_refinement_flags_adp
_atom_site_refinement_flags_occupancy
_atom_site_disorder_assembly
_atom_site_disorder_group
N1 N 0.7133(3) 0.3751(4) 0.85439(18) 0.0260(9) Uani 1 1 d . . . . .
N2 N 1.2452(3) 0.6331(3) 0.80103(18) 0.0253(9) Uani 1 1 d . . . . .
C1 C 0.7988(4) 0.8218(4) 0.76156(19) 0.0221(9) Uani 1 1 d . . . . .
H1 H 0.799814 0.737045 0.754944 0.027 Uiso 1 1 calc R U . . .
C2 C 0.8233(4) 0.8476(4) 0.82207(19) 0.0236(10) Uani 1 1 d . . . . .
C3 C 0.9205(4) 0.9289(4) 0.8258(2) 0.0257(10) Uani 1 1 d . . . . .
C4 C 0.9767(4) 0.9779(4) 0.8715(2) 0.0294(11) Uani 1 1 d . . . . .
H4 H 0.954394 0.963185 0.904725 0.035 Uiso 1 1 calc R U . . .
C5 C 1.0648(4) 1.0480(5) 0.8681(2) 0.0345(12) Uani 1 1 d . . . . .
H5 H 1.103249 1.081882 0.898986 0.041 Uiso 1 1 calc R U . . .
C6 C 1.0971(5) 1.0691(5) 0.8193(3) 0.0359(13) Uani 1 1 d . . . . .
H6 H 1.158072 1.117139 0.817294 0.043 Uiso 1 1 calc R U . . .
C7 C 1.0421(4) 1.0213(4) 0.7738(2) 0.0291(11) Uani 1 1 d . . . . .
H7 H 1.064251 1.036564 0.740597 0.035 Uiso 1 1 calc R U . . .
C8 C 0.9533(4) 0.9499(4) 0.7776(2) 0.0252(10) Uani 1 1 d . . . . .
C9 C 0.8852(4) 0.8842(4) 0.7331(2) 0.0252(10) Uani 1 1 d . . . . .
C10 C 0.8175(4) 0.9630(4) 0.69441(19) 0.0257(10) Uani 1 1 d . . . . .
C11 C 0.8541(5) 1.0366(5) 0.6578(2) 0.0369(13) Uani 1 1 d . . . . .
H11 H 0.929046 1.041432 0.654791 0.044 Uiso 1 1 calc R U . . .
C12 C 0.7774(6) 1.1029(6) 0.6258(2) 0.0419(14) Uani 1 1 d . . . . .
H12 H 0.801312 1.153462 0.600743 0.050 Uiso 1 1 calc R U . . .
C13 C 0.6691(5) 1.0974(5) 0.6294(2) 0.0408(14) Uani 1 1 d . . . . .
H13 H 0.618879 1.144349 0.607439 0.049 Uiso 1 1 calc R U . . .
C14 C 0.6329(5) 1.0221(5) 0.6657(2) 0.0337(12) Uani 1 1 d . . . . .
H14 H 0.557660 1.015832 0.667989 0.040 Uiso 1 1 calc R U . . .
C15 C 0.7081(4) 0.9567(4) 0.6981(2) 0.0274(11) Uani 1 1 d . . . . .
C16 C 0.6849(4) 0.8732(4) 0.74052(19) 0.0235(10) Uani 1 1 d . . . . .
C17 C 0.6509(4) 0.9314(4) 0.7880(2) 0.0260(10) Uani 1 1 d . . . . .
C18 C 0.5575(4) 0.9955(5) 0.7905(2) 0.0323(12) Uani 1 1 d . . . . .
H18 H 0.508091 1.010601 0.759396 0.039 Uiso 1 1 calc R U . . .
C19 C 0.5370(4) 1.0372(5) 0.8388(2) 0.0340(12) Uani 1 1 d . . . . .
H19 H 0.474345 1.082855 0.840426 0.041 Uiso 1 1 calc R U . . .
C20 C 0.6071(4) 1.0128(4) 0.8846(2) 0.0327(12) Uani 1 1 d . . . . .
H20 H 0.590419 1.038206 0.917732 0.039 Uiso 1 1 calc R U . . .
C21 C 0.7023(4) 0.9509(4) 0.8821(2) 0.0294(11) Uani 1 1 d . . . . .
H21 H 0.751754 0.935836 0.913183 0.035 Uiso 1 1 calc R U . . .
C22 C 0.7237(4) 0.9116(4) 0.8336(2) 0.0255(10) Uani 1 1 d . . . . .
C23 C 0.8532(4) 0.7434(4) 0.85773(19) 0.0246(10) Uani 1 1 d . . . . .
H23A H 0.919691 0.708040 0.847847 0.029 Uiso 1 1 calc R U . . .
H23B H 0.870871 0.770773 0.894539 0.029 Uiso 1 1 calc R U . . .
C24 C 0.7663(4) 0.6507(4) 0.8559(2) 0.0238(10) Uani 1 1 d . . . . .
H24A H 0.757536 0.612464 0.821008 0.029 Uiso 1 1 calc R U . . .
H24B H 0.696135 0.686934 0.860108 0.029 Uiso 1 1 calc R U . . .
C25 C 0.7953(4) 0.5603(4) 0.89929(19) 0.0242(10) Uani 1 1 d . . . . .
H25A H 0.810566 0.601092 0.933452 0.029 Uiso 1 1 calc R U . . .
H25B H 0.863544 0.522309 0.893182 0.029 Uiso 1 1 calc R U . . .
C26 C 0.9562(4) 0.8018(4) 0.7062(2) 0.0264(10) Uani 1 1 d . . . . .
H26A H 0.908783 0.757152 0.679098 0.032 Uiso 1 1 calc R U . . .
H26B H 1.006020 0.847898 0.687757 0.032 Uiso 1 1 calc R U . . .
C27 C 1.0237(4) 0.7176(5) 0.7433(2) 0.0283(11) Uani 1 1 d . . . . .
H27A H 1.068160 0.762390 0.771415 0.034 Uiso 1 1 calc R U . . .
H27B H 0.973442 0.669236 0.760437 0.034 Uiso 1 1 calc R U . . .
C28 C 1.0985(4) 0.6391(4) 0.7179(2) 0.0255(10) Uani 1 1 d . . . . .
H28A H 1.148402 0.687631 0.700748 0.031 Uiso 1 1 calc R U . . .
H28B H 1.053790 0.594432 0.689860 0.031 Uiso 1 1 calc R U . . .
C29 C 0.6018(4) 0.7787(4) 0.7198(2) 0.0267(10) Uani 1 1 d . . . . .
H29A H 0.599680 0.721401 0.748217 0.032 Uiso 1 1 calc R U . . .
H29B H 0.528990 0.814497 0.712606 0.032 Uiso 1 1 calc R U . . .
C30 C 0.6232(4) 0.7152(5) 0.6702(2) 0.0294(11) Uani 1 1 d . . . . .
H30A H 0.701641 0.697499 0.673268 0.035 Uiso 1 1 calc R U . . .
H30B H 0.604485 0.766509 0.639366 0.035 Uiso 1 1 calc R U . . .
C31 C 0.5588(5) 0.6033(5) 0.6603(2) 0.0362(13) Uani 1 1 d . . . . .
H31A H 0.482351 0.619319 0.664193 0.043 Uiso 1 1 calc R U . . .
H31B H 0.587279 0.547722 0.688137 0.043 Uiso 1 1 calc R U . . .
C32 C 0.5829(4) 0.5064(4) 0.9044(2) 0.0245(10) Uani 1 1 d . . . . .
H32 H 0.561096 0.549241 0.870700 0.029 Uiso 1 1 calc R U . . .
C33 C 0.5029(4) 0.4060(5) 0.9061(2) 0.0315(11) Uani 1 1 d . . . . .
H33A H 0.430455 0.438292 0.908922 0.038 Uiso 1 1 calc R U . . .
H33B H 0.497058 0.363982 0.872242 0.038 Uiso 1 1 calc R U . . .
C34 C 0.5322(4) 0.3203(5) 0.9507(2) 0.0323(12) Uani 1 1 d . . . . .
H34A H 0.488202 0.249864 0.942689 0.039 Uiso 1 1 calc R U . . .
H34B H 0.512646 0.353623 0.983580 0.039 Uiso 1 1 calc R U . . .
C35 C 0.6530(5) 0.2868(5) 0.9601(2) 0.0332(12) Uani 1 1 d . . . . .
H35A H 0.668639 0.247059 0.994548 0.040 Uiso 1 1 calc R U . . .
H35B H 0.666671 0.231413 0.932518 0.040 Uiso 1 1 calc R U . . .
C36 C 0.7317(4) 0.3880(4) 0.9599(2) 0.0259(10) Uani 1 1 d . . . . .
H36 H 0.806674 0.355867 0.962148 0.031 Uiso 1 1 calc R U . . .
C37 C 0.7301(4) 0.4699(5) 1.0067(2) 0.0285(11) Uani 1 1 d . . . . .
H37A H 0.793621 0.521755 1.008602 0.034 Uiso 1 1 calc R U . . .
H37B H 0.738749 0.423813 1.039461 0.034 Uiso 1 1 calc R U . . .
C38 C 0.6273(5) 0.5440(5) 1.0049(2) 0.0348(12) Uani 1 1 d . . . . .
H38A H 0.570067 0.497053 1.017511 0.042 Uiso 1 1 calc R U . . .
H38B H 0.643617 0.609085 1.029642 0.042 Uiso 1 1 calc R U . . .
C39 C 0.5827(5) 0.5923(5) 0.9505(2) 0.0313(11) Uani 1 1 d . . . . .
H39A H 0.626290 0.660356 0.943635 0.038 Uiso 1 1 calc R U . . .
H39B H 0.507276 0.618643 0.951077 0.038 Uiso 1 1 calc R U . . .
C40 C 0.7920(4) 0.2960(5) 0.8566(2) 0.0296(11) Uani 1 1 d . . . . .
H40 H 0.840094 0.286839 0.888697 0.036 Uiso 1 1 calc R U . . .
C41 C 0.8061(5) 0.2270(5) 0.8142(2) 0.0334(12) Uani 1 1 d . . . . .
H41 H 0.863296 0.172323 0.817189 0.040 Uiso 1 1 calc R U . . .
C42 C 0.7355(5) 0.2387(5) 0.7672(2) 0.0387(13) Uani 1 1 d . . . . .
H42 H 0.742176 0.191192 0.737671 0.046 Uiso 1 1 calc R U . . .
C43 C 0.6553(5) 0.3215(5) 0.7647(2) 0.0380(13) Uani 1 1 d . . . . .
H43 H 0.606503 0.332696 0.733027 0.046 Uiso 1 1 calc R U . . .
C44 C 0.6464(4) 0.3874(5) 0.8083(2) 0.0292(11) Uani 1 1 d . . . . .
H44 H 0.590958 0.443991 0.805920 0.035 Uiso 1 1 calc R U . . .
C45 C 1.1053(4) 0.4579(5) 0.7877(2) 0.0295(11) Uani 1 1 d . . . . .
H45 H 1.056336 0.502066 0.807989 0.035 Uiso 1 1 calc R U . . .
C46 C 1.1824(4) 0.3837(5) 0.8273(2) 0.0325(11) Uani 1 1 d . . . . .
H46A H 1.215042 0.433482 0.856723 0.039 Uiso 1 1 calc R U . . .
H46B H 1.138829 0.324193 0.842196 0.039 Uiso 1 1 calc R U . . .
C47 C 1.2745(4) 0.3239(4) 0.8035(2) 0.0331(12) Uani 1 1 d . . . . .
H47A H 1.329314 0.295830 0.832633 0.040 Uiso 1 1 calc R U . . .
H47B H 1.244339 0.256101 0.783088 0.040 Uiso 1 1 calc R U . . .
C48 C 1.3307(4) 0.4011(4) 0.7677(2) 0.0329(12) Uani 1 1 d . . . . .
H48A H 1.376671 0.352672 0.748181 0.039 Uiso 1 1 calc R U . . .
H48B H 1.379085 0.454934 0.789940 0.039 Uiso 1 1 calc R U . . .
C49 C 1.2528(4) 0.4715(5) 0.7276(2) 0.0297(11) Uani 1 1 d . . . . .
H49 H 1.297269 0.524583 0.708783 0.036 Uiso 1 1 calc R U . . .
C50 C 1.1829(4) 0.3965(4) 0.6861(2) 0.0314(12) Uani 1 1 d . . . . .
H50A H 1.145517 0.447523 0.658327 0.038 Uiso 1 1 calc R U . . .
H50B H 1.231643 0.345508 0.669413 0.038 Uiso 1 1 calc R U . . .
C51 C 1.0971(4) 0.3217(4) 0.7076(2) 0.0306(11) Uani 1 1 d . . . . .
H51A H 1.044766 0.293705 0.677442 0.037 Uiso 1 1 calc R U . . .
H51B H 1.133604 0.253663 0.725334 0.037 Uiso 1 1 calc R U . . .
C52 C 1.0339(4) 0.3836(4) 0.7465(2) 0.0284(11) Uani 1 1 d . . . . .
H52A H 0.995832 0.325320 0.765229 0.034 Uiso 1 1 calc R U . . .
H52B H 0.978007 0.433255 0.726346 0.034 Uiso 1 1 calc R U . . .
C53 C 1.2084(5) 0.6622(4) 0.8455(2) 0.0294(11) Uani 1 1 d . . . . .
H53 H 1.142435 0.629255 0.852955 0.035 Uiso 1 1 calc R U . . .
C54 C 1.2632(5) 0.7388(5) 0.8813(2) 0.0355(12) Uani 1 1 d . . . . .
H54 H 1.235005 0.758107 0.912618 0.043 Uiso 1 1 calc R U . . .
C55 C 1.3593(5) 0.7869(5) 0.8709(3) 0.0389(14) Uani 1 1 d . . . . .
H55 H 1.398548 0.839182 0.894952 0.047 Uiso 1 1 calc R U . . .
C56 C 1.3968(5) 0.7572(5) 0.8249(3) 0.0378(13) Uani 1 1 d . . . . .
H56 H 1.462660 0.788868 0.816753 0.045 Uiso 1 1 calc R U . . .
C57 C 1.3381(4) 0.6810(4) 0.7906(2) 0.0312(11) Uani 1 1 d . . . . .
H57 H 1.363998 0.661906 0.758605 0.037 Uiso 1 1 calc R U . . .
C58 C 0.5156(12) 0.4166(15) 0.5997(7) 0.030(3) Uani 0.549(9) 1 d . U P A 1
H58 H 0.556796 0.365867 0.627122 0.036 Uiso 0.549(9) 1 calc R U P A 1
C58B C 0.4799(14) 0.4223(18) 0.5934(9) 0.028(3) Uani 0.451(9) 1 d D U P A 2
H58B H 0.499617 0.373719 0.625545 0.034 Uiso 0.451(9) 1 calc R U P A 2
C59 C 0.4997(12) 0.3589(18) 0.5444(9) 0.028(3) Uani 0.549(9) 1 d . U P A 1
H59A H 0.567130 0.316772 0.540441 0.034 Uiso 0.549(9) 1 calc R U P A 1
H59B H 0.440928 0.301289 0.543417 0.034 Uiso 0.549(9) 1 calc R U P A 1
C59B C 0.5312(16) 0.358(2) 0.5469(11) 0.029(3) Uani 0.451(9) 1 d . U P A 2
H59C H 0.611465 0.360483 0.554360 0.035 Uiso 0.451(9) 1 calc R U P A 2
H59D H 0.508272 0.276366 0.544840 0.035 Uiso 0.451(9) 1 calc R U P A 2
C60 C 0.473(2) 0.4362(19) 0.4985(9) 0.026(3) Uani 0.549(9) 1 d . U P A 1
H60A H 0.393252 0.438005 0.489233 0.031 Uiso 0.549(9) 1 calc R U P A 1
H60B H 0.502426 0.400743 0.468379 0.031 Uiso 0.549(9) 1 calc R U P A 1
C60B C 0.490(2) 0.421(2) 0.4924(12) 0.025(3) Uani 0.451(9) 1 d . U P A 2
H60C H 0.517679 0.381283 0.462929 0.030 Uiso 0.451(9) 1 calc R U P A 2
H60D H 0.409723 0.421671 0.485355 0.030 Uiso 0.451(9) 1 calc R U P A 2
C61 C 0.5131(15) 0.5605(17) 0.5031(9) 0.023(3) Uani 0.549(9) 1 d . U P A 1
H61A H 0.589906 0.563111 0.497334 0.028 Uiso 0.549(9) 1 calc R U P A 1
H61B H 0.470202 0.607106 0.475134 0.028 Uiso 0.549(9) 1 calc R U P A 1
C61B C 0.5344(18) 0.546(2) 0.4977(12) 0.023(3) Uani 0.451(9) 1 d . U P A 2
H61C H 0.502327 0.589588 0.465929 0.028 Uiso 0.451(9) 1 calc R U P A 2
H61D H 0.613729 0.543239 0.497336 0.028 Uiso 0.451(9) 1 calc R U P A 2
C62 C 0.503(3) 0.613(3) 0.5564(10) 0.026(3) Uani 0.549(9) 1 d . U P A 1
H62 H 0.539134 0.690226 0.557936 0.031 Uiso 0.549(9) 1 calc R U P A 1
C62B C 0.514(3) 0.620(3) 0.5484(11) 0.021(3) Uani 0.451(9) 1 d D U P A 2
H62B H 0.556636 0.692487 0.549235 0.025 Uiso 0.451(9) 1 calc R U P A 2
C63 C 0.3850(15) 0.6313(14) 0.5638(7) 0.033(3) Uani 0.549(9) 1 d . U P A 1
H63A H 0.346064 0.668707 0.531805 0.040 Uiso 0.549(9) 1 calc R U P A 1
H63B H 0.382362 0.684043 0.593861 0.040 Uiso 0.549(9) 1 calc R U P A 1
C63B C 0.3945(18) 0.6502(18) 0.5502(8) 0.028(3) Uani 0.451(9) 1 d . U P A 2
H63C H 0.391544 0.700866 0.580999 0.034 Uiso 0.451(9) 1 calc R U P A 2
H63D H 0.367460 0.695142 0.518230 0.034 Uiso 0.451(9) 1 calc R U P A 2
C64 C 0.3265(11) 0.5193(12) 0.5738(6) 0.038(3) Uani 0.549(9) 1 d . U P A 1
H64A H 0.299116 0.483914 0.539298 0.046 Uiso 0.549(9) 1 calc R U P A 1
H64B H 0.262714 0.538679 0.591023 0.046 Uiso 0.549(9) 1 calc R U P A 1
C64B C 0.3169(14) 0.5496(14) 0.5537(7) 0.036(3) Uani 0.451(9) 1 d . U P A 2
H64C H 0.247930 0.580232 0.562884 0.043 Uiso 0.451(9) 1 calc R U P A 2
H64D H 0.300740 0.513547 0.518480 0.043 Uiso 0.451(9) 1 calc R U P A 2
C65 C 0.3943(11) 0.4292(10) 0.6078(5) 0.033(2) Uani 0.549(9) 1 d . U P A 1
H65A H 0.358713 0.353466 0.600911 0.039 Uiso 0.549(9) 1 calc R U P A 1
H65B H 0.392433 0.448084 0.645298 0.039 Uiso 0.549(9) 1 calc R U P A 1
C65B C 0.3580(13) 0.4574(14) 0.5933(7) 0.034(3) Uani 0.451(9) 1 d . U P A 2
H65C H 0.312101 0.388114 0.585858 0.040 Uiso 0.451(9) 1 calc R U P A 2
H65D H 0.349177 0.484869 0.628963 0.040 Uiso 0.451(9) 1 calc R U P A 2
C66 C 0.7231(12) 0.4174(12) 0.6279(7) 0.040(3) Uani 0.549(9) 1 d . . P A 1
H66 H 0.671900 0.370086 0.641809 0.048 Uiso 0.549(9) 1 calc R U P A 1
C66B C 0.7615(14) 0.4448(15) 0.6156(7) 0.034(3) Uani 0.451(9) 1 d . . P A 2
H66B H 0.734451 0.383111 0.634217 0.041 Uiso 0.451(9) 1 calc R U P A 2
C67 C 0.8316(10) 0.3873(12) 0.6341(7) 0.051(4) Uani 0.549(9) 1 d . . P A 1
H67 H 0.857785 0.319701 0.652470 0.061 Uiso 0.549(9) 1 calc R U P A 1
C67B C 0.8687(16) 0.434(2) 0.6111(10) 0.038(5) Uani 0.451(9) 1 d . . P A 2
H67B H 0.908041 0.367130 0.624233 0.045 Uiso 0.451(9) 1 calc R U P A 2
C68 C 0.9006(17) 0.4616(18) 0.6119(11) 0.041(5) Uani 0.549(9) 1 d . . P A 1
H68 H 0.975948 0.444831 0.615281 0.049 Uiso 0.549(9) 1 calc R U P A 1
C68B C 0.9193(13) 0.5212(19) 0.5870(7) 0.045(4) Uani 0.451(9) 1 d . . P A 2
H68B H 0.993363 0.515396 0.582181 0.054 Uiso 0.451(9) 1 calc R U P A 2
C69 C 0.8613(12) 0.5567(14) 0.5859(6) 0.043(3) Uani 0.549(9) 1 d . . P A 1
H69 H 0.906928 0.607227 0.569972 0.052 Uiso 0.549(9) 1 calc R U P A 1
C69B C 0.8565(11) 0.6198(17) 0.5697(6) 0.037(3) Uani 0.451(9) 1 d . . P A 2
H69B H 0.889493 0.682891 0.554606 0.045 Uiso 0.451(9) 1 calc R U P A 2
C70 C 0.7476(13) 0.5781(14) 0.5833(7) 0.037(4) Uani 0.549(9) 1 d . . P A 1
H70 H 0.719672 0.646356 0.566008 0.044 Uiso 0.549(9) 1 calc R U P A 1
C70B C 0.7479(16) 0.6240(17) 0.5747(8) 0.030(4) Uani 0.451(9) 1 d . . P A 2
H70B H 0.706972 0.690257 0.562654 0.036 Uiso 0.451(9) 1 calc R U P A 2
C77 C 0.2656(6) 0.8887(6) 0.6457(3) 0.0507(16) Uani 1 1 d . . . . .
H77 H 0.243738 0.811656 0.637752 0.061 Uiso 1 1 calc R U . . .
C78 C 0.2607(5) 0.9327(6) 0.6948(3) 0.0467(15) Uani 1 1 d . . . . .
H78 H 0.233565 0.886490 0.720541 0.056 Uiso 1 1 calc R U . . .
C79 C 0.2947(5) 1.0431(6) 0.7073(3) 0.0430(14) Uani 1 1 d . . . . .
H79 H 0.291734 1.073128 0.741519 0.052 Uiso 1 1 calc R U . . .
C80 C 0.3332(5) 1.1101(5) 0.6694(3) 0.0423(15) Uani 1 1 d . . . . .
H80 H 0.357686 1.186129 0.677897 0.051 Uiso 1 1 calc R U . . .
C81 C 0.3365(5) 1.0681(6) 0.6197(3) 0.0451(15) Uani 1 1 d . . . . .
H81 H 0.362012 1.115276 0.593851 0.054 Uiso 1 1 calc R U . . .
C82 C 0.3028(6) 0.9572(6) 0.6072(3) 0.0506(16) Uani 1 1 d . . . . .
H82 H 0.304875 0.927686 0.572856 0.061 Uiso 1 1 calc R U . . .
B1 B 0.7064(4) 0.4605(5) 0.9050(2) 0.0257(11) Uani 1 1 d . . . . .
B2 B 1.1712(5) 0.5488(5) 0.7572(2) 0.0261(11) Uani 1 1 d . . . . .
C71 C 0.1471(6) 0.5461(6) 0.9793(3) 0.0480(16) Uani 1 1 d . . . . .
H71 H 0.143018 0.627627 0.979133 0.058 Uiso 1 1 calc R U . . .
C72 C 0.0559(6) 0.4802(8) 0.9843(3) 0.057(2) Uani 1 1 d . . . . .
H72 H -0.011086 0.517208 0.986970 0.068 Uiso 1 1 calc R U . . .
C73 C 0.0615(5) 0.3612(7) 0.9852(3) 0.0538(18) Uani 1 1 d . . . . .
H73 H -0.000969 0.316652 0.988787 0.065 Uiso 1 1 calc R U . . .
C74 C 0.1586(5) 0.3083(6) 0.9810(3) 0.0421(14) Uani 1 1 d . . . . .
H74 H 0.163275 0.226800 0.981747 0.050 Uiso 1 1 calc R U . . .
C75 C 0.2492(5) 0.3728(5) 0.9757(2) 0.0363(12) Uani 1 1 d . . . . .
H75 H 0.315758 0.335351 0.972621 0.044 Uiso 1 1 calc R U . . .
C76 C 0.2438(5) 0.4915(6) 0.9748(2) 0.0402(13) Uani 1 1 d . . . . .
H76 H 0.306456 0.535428 0.970985 0.048 Uiso 1 1 calc R U . . .
C83 C 1.0226(15) 0.1683(15) 0.5489(6) 0.057(4) Uani 0.549(9) 1 d . . P A 1
H83 H 1.042153 0.103579 0.570799 0.068 Uiso 0.549(9) 1 calc R U P A 1
C84 C 0.9299(13) 0.1673(15) 0.5132(7) 0.057(4) Uani 0.549(9) 1 d . . P A 1
H84 H 0.883288 0.102341 0.511562 0.068 Uiso 0.549(9) 1 calc R U P A 1
C85 C 0.9026(16) 0.2582(18) 0.4797(10) 0.057(5) Uani 0.549(9) 1 d . . P A 1
H85 H 0.838686 0.256085 0.454464 0.068 Uiso 0.549(9) 1 calc R U P A 1
C86 C 0.9696(12) 0.3516(13) 0.4836(8) 0.065(5) Uani 0.549(9) 1 d . . P A 1
H86 H 0.952115 0.415156 0.460665 0.078 Uiso 0.549(9) 1 calc R U P A 1
C87 C 1.0626(12) 0.3554(12) 0.5206(7) 0.065(4) Uani 0.549(9) 1 d . . P A 1
H87 H 1.107925 0.421460 0.522927 0.078 Uiso 0.549(9) 1 calc R U P A 1
C88 C 1.0887(14) 0.2668(17) 0.5527(7) 0.065(5) Uani 0.549(9) 1 d . . P A 1
H88 H 1.152039 0.269977 0.578198 0.078 Uiso 0.549(9) 1 calc R U P A 1
C86B C 0.1190(9) 0.3366(9) 0.4693(5) 0.062(5) Uani 0.451(9) 1 d G . P A 2
H86B H 0.164584 0.382535 0.451146 0.075 Uiso 0.451(9) 1 calc R U P A 2
C85B C 0.0088(10) 0.3281(12) 0.4504(5) 0.057(4) Uani 0.451(9) 1 d G . P A 2
H85B H -0.020838 0.368202 0.419368 0.069 Uiso 0.451(9) 1 calc R U P A 2
C84B C -0.0580(8) 0.2609(14) 0.4770(7) 0.072(11) Uani 0.451(9) 1 d G . P A 2
H84B H -0.133230 0.255057 0.464102 0.087 Uiso 0.451(9) 1 calc R U P A 2
C83B C -0.0146(13) 0.2022(14) 0.5225(7) 0.077(7) Uani 0.451(9) 1 d G . P A 2
H83B H -0.060201 0.156243 0.540613 0.092 Uiso 0.451(9) 1 calc R U P A 2
C88B C 0.0956(14) 0.2107(12) 0.5413(5) 0.069(7) Uani 0.451(9) 1 d G . P A 2
H88B H 0.125219 0.170574 0.572392 0.083 Uiso 0.451(9) 1 calc R U P A 2
C87B C 0.1623(9) 0.2779(10) 0.5148(5) 0.067(6) Uani 0.451(9) 1 d G . P A 2
H87B H 0.237613 0.283719 0.527659 0.080 Uiso 0.451(9) 1 calc R U P A 2
N3 N 0.6890(5) 0.5211(5) 0.6000(2) 0.0445(14) Uani 1 1 d . . . . .
B3 B 0.5603(5) 0.5417(5) 0.6032(3) 0.0320(13) Uani 1 1 d D . . . .

loop_
_atom_site_aniso_label
_atom_site_aniso_U_11
_atom_site_aniso_U_22
_atom_site_aniso_U_33
_atom_site_aniso_U_23
_atom_site_aniso_U_13
_atom_site_aniso_U_12
N1 0.023(2) 0.0205(19) 0.033(2) -0.0001(17) -0.0012(17) 0.0007(16)
N2 0.023(2) 0.020(2) 0.031(2) -0.0004(16) -0.0018(17) -0.0020(16)
C1 0.024(2) 0.019(2) 0.022(2) 0.0004(18) -0.0014(18) -0.0003(18)
C2 0.024(2) 0.022(2) 0.024(2) 0.0005(18) -0.0014(18) -0.0039(18)
C3 0.023(2) 0.020(2) 0.031(3) 0.0032(19) -0.0070(19) -0.0008(18)
C4 0.038(3) 0.024(2) 0.023(2) 0.000(2) -0.006(2) -0.005(2)
C5 0.035(3) 0.026(3) 0.038(3) -0.001(2) -0.012(2) -0.005(2)
C6 0.031(3) 0.023(3) 0.051(4) 0.000(2) -0.001(2) -0.006(2)
C7 0.026(2) 0.024(2) 0.037(3) 0.000(2) 0.005(2) -0.0019(19)
C8 0.022(2) 0.019(2) 0.033(3) 0.0004(19) 0.000(2) 0.0019(18)
C9 0.024(2) 0.026(2) 0.025(2) 0.004(2) -0.0006(18) 0.0039(19)
C10 0.031(3) 0.025(2) 0.020(2) 0.0011(19) -0.0001(19) 0.0016(19)
C11 0.044(3) 0.035(3) 0.033(3) 0.010(2) 0.009(2) 0.006(2)
C12 0.053(4) 0.042(3) 0.028(3) 0.008(2) -0.002(3) 0.009(3)
C13 0.055(4) 0.035(3) 0.026(3) 0.006(2) -0.012(3) 0.009(3)
C14 0.034(3) 0.032(3) 0.030(3) 0.001(2) -0.011(2) 0.004(2)
C15 0.030(3) 0.024(2) 0.025(2) -0.0035(19) -0.008(2) 0.001(2)
C16 0.021(2) 0.023(2) 0.025(2) -0.0026(19) -0.0033(18) 0.0034(18)
C17 0.023(2) 0.022(2) 0.031(3) -0.004(2) -0.001(2) -0.0025(18)
C18 0.027(3) 0.027(3) 0.039(3) -0.005(2) -0.005(2) -0.001(2)
C19 0.027(3) 0.025(3) 0.050(3) -0.007(2) 0.006(2) 0.000(2)
C20 0.033(3) 0.023(2) 0.042(3) -0.007(2) 0.006(2) -0.008(2)
C21 0.031(3) 0.028(3) 0.028(3) -0.003(2) 0.001(2) -0.007(2)
C22 0.025(2) 0.021(2) 0.029(3) -0.0036(19) 0.0002(19) -0.0035(18)
C23 0.023(2) 0.025(2) 0.023(2) -0.0005(19) -0.0044(18) -0.0042(19)
C24 0.024(2) 0.021(2) 0.025(2) 0.0050(18) -0.0014(19) -0.0018(18)
C25 0.022(2) 0.024(2) 0.025(2) 0.0020(19) -0.0025(18) 0.0016(18)
C26 0.025(2) 0.028(3) 0.024(2) 0.0008(19) -0.0021(19) 0.0046(19)
C27 0.029(3) 0.028(3) 0.026(3) 0.001(2) 0.000(2) 0.004(2)
C28 0.027(2) 0.022(2) 0.027(3) -0.0039(19) 0.000(2) -0.0002(19)
C29 0.022(2) 0.024(2) 0.032(3) -0.005(2) -0.003(2) -0.0012(18)
C30 0.028(3) 0.029(3) 0.029(3) -0.006(2) -0.003(2) 0.000(2)
C31 0.049(3) 0.024(3) 0.036(3) -0.002(2) 0.008(3) -0.003(2)
C32 0.021(2) 0.023(2) 0.028(2) 0.0005(19) -0.0004(19) 0.0012(18)
C33 0.023(2) 0.029(3) 0.042(3) -0.002(2) 0.002(2) -0.007(2)
C34 0.028(3) 0.034(3) 0.034(3) 0.002(2) 0.001(2) -0.011(2)
C35 0.038(3) 0.024(3) 0.036(3) 0.004(2) 0.000(2) -0.003(2)
C36 0.025(2) 0.017(2) 0.033(3) 0.0021(19) -0.002(2) 0.0004(18)
C37 0.033(3) 0.027(2) 0.024(2) 0.002(2) -0.002(2) -0.003(2)
C38 0.040(3) 0.031(3) 0.033(3) -0.002(2) 0.005(2) 0.001(2)
C39 0.032(3) 0.028(3) 0.034(3) -0.001(2) 0.006(2) 0.003(2)
C40 0.028(3) 0.030(3) 0.030(3) 0.003(2) 0.002(2) 0.005(2)
C41 0.036(3) 0.022(3) 0.043(3) -0.003(2) 0.007(2) 0.004(2)
C42 0.045(3) 0.032(3) 0.039(3) -0.003(2) 0.005(3) -0.001(2)
C43 0.035(3) 0.044(3) 0.033(3) -0.006(3) 0.000(2) -0.004(3)
C44 0.030(3) 0.030(3) 0.026(2) -0.003(2) -0.002(2) -0.001(2)
C45 0.025(2) 0.028(3) 0.034(3) -0.002(2) 0.000(2) -0.003(2)
C46 0.036(3) 0.024(3) 0.034(3) 0.000(2) -0.003(2) -0.003(2)
C47 0.029(3) 0.018(2) 0.048(3) 0.000(2) -0.007(2) -0.003(2)
C48 0.027(3) 0.022(2) 0.047(3) -0.006(2) -0.003(2) -0.0006(19)
C49 0.026(2) 0.026(2) 0.037(3) -0.006(2) 0.002(2) -0.003(2)
C50 0.030(3) 0.017(2) 0.045(3) -0.005(2) 0.000(2) -0.0038(19)
C51 0.029(3) 0.020(2) 0.040(3) -0.003(2) -0.004(2) -0.003(2)
C52 0.027(2) 0.024(2) 0.033(3) -0.001(2) 0.000(2) -0.004(2)
C53 0.035(3) 0.023(2) 0.028(3) 0.003(2) -0.001(2) -0.002(2)
C54 0.042(3) 0.031(3) 0.032(3) -0.005(2) 0.000(2) -0.007(2)
C55 0.044(3) 0.024(3) 0.044(3) -0.005(2) -0.007(3) -0.011(2)
C56 0.032(3) 0.032(3) 0.047(3) -0.002(3) -0.001(3) -0.009(2)
C57 0.031(3) 0.024(3) 0.038(3) -0.006(2) 0.003(2) -0.004(2)
C58 0.037(7) 0.021(4) 0.028(5) 0.004(4) -0.003(5) 0.003(5)
C58B 0.029(7) 0.019(5) 0.035(6) 0.001(4) -0.001(6) -0.002(6)
C59 0.034(7) 0.016(4) 0.034(5) -0.003(4) 0.003(6) -0.005(6)
C59B 0.034(7) 0.018(5) 0.034(5) -0.005(4) -0.002(6) 0.006(6)
C60 0.035(7) 0.016(5) 0.027(5) -0.008(4) 0.004(5) 0.007(4)
C60B 0.031(7) 0.016(6) 0.027(6) -0.009(5) 0.003(5) 0.004(5)
C61 0.030(6) 0.015(5) 0.023(5) -0.006(4) -0.001(5) 0.009(4)
C61B 0.027(7) 0.018(6) 0.024(6) -0.002(5) 0.000(5) 0.002(5)
C62 0.027(6) 0.015(5) 0.034(7) 0.003(5) -0.002(5) -0.006(4)
C62B 0.021(6) 0.016(5) 0.027(7) 0.003(5) 0.002(5) -0.006(5)
C63 0.029(5) 0.020(6) 0.049(7) 0.004(5) 0.000(5) 0.001(4)
C63B 0.029(5) 0.016(5) 0.041(7) 0.007(5) 0.008(5) -0.013(4)
C64 0.032(5) 0.027(6) 0.054(7) 0.000(5) 0.003(5) -0.004(4)
C64B 0.035(5) 0.026(6) 0.046(7) 0.003(5) 0.007(6) -0.016(5)
C65 0.038(6) 0.016(4) 0.042(6) -0.001(4) 0.001(5) 0.000(4)
C65B 0.032(7) 0.024(6) 0.045(7) 0.000(5) 0.005(5) -0.013(5)
C66 0.036(8) 0.027(6) 0.050(9) 0.002(5) -0.013(6) -0.005(5)
C66B 0.029(9) 0.031(9) 0.037(8) 0.001(6) -0.011(6) 0.004(6)
C67 0.033(6) 0.036(7) 0.076(10) -0.002(7) -0.019(7) 0.000(6)
C67B 0.022(12) 0.042(14) 0.045(10) 0.018(10) -0.008(9) 0.003(9)
C68 0.025(10) 0.038(10) 0.059(10) -0.013(8) 0.002(8) -0.012(7)
C68B 0.018(7) 0.066(12) 0.050(9) -0.004(8) 0.002(7) 0.009(8)
C69 0.032(8) 0.044(8) 0.052(8) -0.009(7) 0.000(6) -0.010(7)
C69B 0.029(7) 0.044(9) 0.038(8) 0.006(7) 0.004(5) 0.005(6)
C70 0.030(7) 0.036(9) 0.039(9) -0.001(7) -0.013(6) 0.001(7)
C70B 0.026(7) 0.036(10) 0.029(7) 0.011(8) 0.007(5) 0.008(8)
C77 0.056(4) 0.042(4) 0.058(4) -0.004(3) 0.020(3) -0.014(3)
C78 0.045(4) 0.045(4) 0.050(4) 0.004(3) 0.007(3) 0.008(3)
C79 0.038(3) 0.049(4) 0.041(3) -0.002(3) 0.000(3) 0.018(3)
C80 0.032(3) 0.027(3) 0.066(4) -0.003(3) 0.004(3) 0.009(2)
C81 0.038(3) 0.044(4) 0.054(4) 0.012(3) 0.009(3) 0.006(3)
C82 0.056(4) 0.051(4) 0.048(4) -0.003(3) 0.016(3) -0.009(3)
B1 0.022(3) 0.021(3) 0.032(3) 0.000(2) -0.004(2) 0.001(2)
B2 0.024(3) 0.021(3) 0.031(3) -0.006(2) -0.002(2) -0.002(2)
C71 0.059(4) 0.046(4) 0.039(3) 0.008(3) 0.008(3) 0.020(3)
C72 0.036(3) 0.093(6) 0.041(4) 0.010(4) 0.004(3) 0.028(4)
C73 0.034(3) 0.079(5) 0.045(4) 0.002(4) -0.005(3) -0.009(3)
C74 0.048(4) 0.041(3) 0.037(3) -0.003(3) 0.002(3) -0.004(3)
C75 0.034(3) 0.040(3) 0.035(3) 0.002(2) 0.006(2) 0.002(2)
C76 0.044(3) 0.041(3) 0.035(3) 0.004(3) 0.005(3) 0.002(3)
C83 0.065(10) 0.057(9) 0.048(9) 0.001(7) 0.008(7) -0.010(8)
C84 0.053(9) 0.065(10) 0.052(9) -0.009(7) 0.007(7) -0.021(7)
C85 0.034(10) 0.048(10) 0.085(13) -0.005(8) 0.002(8) -0.010(7)
C86 0.042(7) 0.040(8) 0.109(14) 0.005(8) -0.005(8) -0.015(6)
C87 0.059(9) 0.046(8) 0.089(11) -0.017(8) 0.009(8) -0.035(7)
C88 0.058(10) 0.066(12) 0.065(11) -0.012(9) -0.010(8) -0.009(8)
C86B 0.055(10) 0.041(9) 0.085(13) -0.006(8) -0.011(9) 0.003(7)
C85B 0.055(10) 0.046(9) 0.068(12) 0.005(9) -0.002(9) 0.013(8)
C84B 0.06(2) 0.08(2) 0.076(15) -0.007(13) 0.004(15) 0.043(19)
C83B 0.10(2) 0.072(17) 0.066(16) 0.001(13) 0.022(16) 0.033(15)
C88B 0.11(2) 0.050(13) 0.047(12) 0.008(10) -0.006(12) 0.009(14)
C87B 0.068(12) 0.036(8) 0.088(14) -0.015(9) -0.018(10) 0.009(8)
N3 0.043(3) 0.056(4) 0.029(3) -0.015(2) -0.011(2) 0.018(3)
B3 0.040(3) 0.022(3) 0.033(3) 0.000(2) 0.004(3) -0.001(2)

loop_
_atom_type_symbol
_atom_type_description
_atom_type_scat_dispersion_real
_atom_type_scat_dispersion_imag
_atom_type_scat_source
C C 0.0181 0.0091 'International Tables Vol C Tables 4.2.6.8 and 6.1.1.4'
H H 0.0000 0.0000 'International Tables Vol C Tables 4.2.6.8 and 6.1.1.4'
B B 0.0090 0.0039 'International Tables Vol C Tables 4.2.6.8 and 6.1.1.4'
N N 0.0311 0.0180 'International Tables Vol C Tables 4.2.6.8 and 6.1.1.4'

loop_
_exptl_crystal_face_index_h
_exptl_crystal_face_index_k
_exptl_crystal_face_index_l
_exptl_crystal_face_perp_dist
0 0 -1 0.0048
0 0 1 0.0064
-1 0 0 0.0305
1 0 0 0.0469
0 -1 0 0.1216
0 1 0 0.0970

loop_
_geom_angle_atom_site_label_1
_geom_angle_atom_site_label_2
_geom_angle_atom_site_label_3
_geom_angle
_geom_angle_site_symmetry_1
_geom_angle_site_symmetry_3
_geom_angle_publ_flag
C40 N1 C44 117.6(5) . . ?
C40 N1 B1 120.2(4) . . ?
C44 N1 B1 122.0(4) . . ?
C53 N2 C57 118.6(5) . . ?
C53 N2 B2 120.1(4) . . ?
C57 N2 B2 121.1(5) . . ?
C2 C1 H1 110.6 . . ?
C9 C1 H1 110.6 . . ?
C9 C1 C2 109.0(4) . . ?
C16 C1 H1 110.6 . . ?
C16 C1 C2 107.7(4) . . ?
C16 C1 C9 108.2(4) . . ?
C3 C2 C1 102.7(4) . . ?
C3 C2 C23 109.3(4) . . ?
C22 C2 C1 104.0(4) . . ?
C22 C2 C3 110.4(4) . . ?
C22 C2 C23 114.0(4) . . ?
C23 C2 C1 115.8(4) . . ?
C4 C3 C2 127.0(5) . . ?
C8 C3 C2 112.9(4) . . ?
C8 C3 C4 120.1(5) . . ?
C3 C4 H4 120.2 . . ?
C5 C4 C3 119.6(5) . . ?
C5 C4 H4 120.2 . . ?
C4 C5 H5 120.0 . . ?
C4 C5 C6 119.9(5) . . ?
C6 C5 H5 120.0 . . ?
C5 C6 H6 119.5 . . ?
C7 C6 C5 121.0(5) . . ?
C7 C6 H6 119.5 . . ?
C6 C7 H7 120.6 . . ?
C6 C7 C8 118.8(5) . . ?
C8 C7 H7 120.6 . . ?
C3 C8 C7 120.5(5) . . ?
C3 C8 C9 112.1(4) . . ?
C7 C8 C9 127.3(5) . . ?
C8 C9 C1 103.2(4) . . ?
C8 C9 C26 110.8(4) . . ?
C10 C9 C1 103.4(4) . . ?
C10 C9 C8 112.5(4) . . ?
C10 C9 C26 112.7(4) . . ?
C26 C9 C1 113.6(4) . . ?
C11 C10 C9 127.3(5) . . ?
C15 C10 C9 112.5(4) . . ?
C15 C10 C11 120.1(5) . . ?
C10 C11 H11 120.9 . . ?
C10 C11 C12 118.1(6) . . ?
C12 C11 H11 120.9 . . ?
C11 C12 H12 119.0 . . ?
C13 C12 C11 122.1(6) . . ?
C13 C12 H12 119.0 . . ?
C12 C13 H13 120.3 . . ?
C12 C13 C14 119.4(5) . . ?
C14 C13 H13 120.3 . . ?
C13 C14 H14 120.4 . . ?
C15 C14 C13 119.2(6) . . ?
C15 C14 H14 120.4 . . ?
C10 C15 C14 121.1(5) . . ?
C10 C15 C16 112.1(4) . . ?
C14 C15 C16 126.8(5) . . ?
C15 C16 C1 103.6(4) . . ?
C15 C16 C29 113.3(4) . . ?
C17 C16 C1 104.0(4) . . ?
C17 C16 C15 113.4(4) . . ?
C17 C16 C29 110.0(4) . . ?
C29 C16 C1 112.0(4) . . ?
C18 C17 C16 127.8(5) . . ?
C22 C17 C16 112.3(4) . . ?
C22 C17 C18 119.8(5) . . ?
C17 C18 H18 120.2 . . ?
C19 C18 C17 119.5(5) . . ?
C19 C18 H18 120.2 . . ?
C18 C19 H19 119.7 . . ?
C18 C19 C20 120.6(5) . . ?
C20 C19 H19 119.7 . . ?
C19 C20 H20 120.0 . . ?
C19 C20 C21 119.9(5) . . ?
C21 C20 H20 120.0 . . ?
C20 C21 H21 120.4 . . ?
C22 C21 C20 119.2(5) . . ?
C22 C21 H21 120.4 . . ?
C17 C22 C2 111.7(5) . . ?
C21 C22 C2 127.4(5) . . ?
C21 C22 C17 120.8(5) . . ?
C2 C23 H23A 108.4 . . ?
C2 C23 H23B 108.4 . . ?
H23A C23 H23B 107.4 . . ?
C24 C23 C2 115.6(4) . . ?
C24 C23 H23A 108.4 . . ?
C24 C23 H23B 108.4 . . ?
C23 C24 H24A 109.3 . . ?
C23 C24 H24B 109.3 . . ?
C23 C24 C25 111.7(4) . . ?
H24A C24 H24B 107.9 . . ?
C25 C24 H24A 109.3 . . ?
C25 C24 H24B 109.3 . . ?
C24 C25 H25A 107.9 . . ?
C24 C25 H25B 107.9 . . ?
C24 C25 B1 117.5(4) . . ?
H25A C25 H25B 107.2 . . ?
B1 C25 H25A 107.9 . . ?
B1 C25 H25B 107.9 . . ?
C9 C26 H26A 108.6 . . ?
C9 C26 H26B 108.6 . . ?
H26A C26 H26B 107.5 . . ?
C27 C26 C9 114.8(4) . . ?
C27 C26 H26A 108.6 . . ?
C27 C26 H26B 108.6 . . ?
C26 C27 H27A 108.4 . . ?
C26 C27 H27B 108.4 . . ?
H27A C27 H27B 107.4 . . ?
C28 C27 C26 115.7(4) . . ?
C28 C27 H27A 108.4 . . ?
C28 C27 H27B 108.4 . . ?
C27 C28 H28A 108.2 . . ?
C27 C28 H28B 108.2 . . ?
C27 C28 B2 116.3(4) . . ?
H28A C28 H28B 107.4 . . ?
B2 C28 H28A 108.2 . . ?
B2 C28 H28B 108.2 . . ?
C16 C29 H29A 108.3 . . ?
C16 C29 H29B 108.3 . . ?
H29A C29 H29B 107.4 . . ?
C30 C29 C16 116.0(4) . . ?
C30 C29 H29A 108.3 . . ?
C30 C29 H29B 108.3 . . ?
C29 C30 H30A 108.9 . . ?
C29 C30 H30B 108.9 . . ?
C29 C30 C31 113.4(5) . . ?
H30A C30 H30B 107.7 . . ?
C31 C30 H30A 108.9 . . ?
C31 C30 H30B 108.9 . . ?
C30 C31 H31A 108.1 . . ?
C30 C31 H31B 108.1 . . ?
C30 C31 B3 116.6(5) . . ?
H31A C31 H31B 107.3 . . ?
B3 C31 H31A 108.1 . . ?
B3 C31 H31B 108.1 . . ?
C33 C32 H32 107.9 . . ?
C33 C32 C39 113.3(5) . . ?
C33 C32 B1 111.4(4) . . ?
C39 C32 H32 107.9 . . ?
C39 C32 B1 108.2(4) . . ?
B1 C32 H32 107.9 . . ?
C32 C33 H33A 108.4 . . ?
C32 C33 H33B 108.4 . . ?
H33A C33 H33B 107.4 . . ?
C34 C33 C32 115.7(4) . . ?
C34 C33 H33A 108.4 . . ?
C34 C33 H33B 108.4 . . ?
C33 C34 H34A 108.8 . . ?
C33 C34 H34B 108.8 . . ?
C33 C34 C35 113.9(5) . . ?
H34A C34 H34B 107.7 . . ?
C35 C34 H34A 108.8 . . ?
C35 C34 H34B 108.8 . . ?
C34 C35 H35A 108.6 . . ?
C34 C35 H35B 108.6 . . ?
H35A C35 H35B 107.6 . . ?
C36 C35 C34 114.6(4) . . ?
C36 C35 H35A 108.6 . . ?
C36 C35 H35B 108.6 . . ?
C35 C36 H36 107.8 . . ?
C35 C36 C37 113.1(5) . . ?
C35 C36 B1 111.0(4) . . ?
C37 C36 H36 107.8 . . ?
C37 C36 B1 109.3(4) . . ?
B1 C36 H36 107.8 . . ?
C36 C37 H37A 108.4 . . ?
C36 C37 H37B 108.4 . . ?
C36 C37 C38 115.5(4) . . ?
H37A C37 H37B 107.5 . . ?
C38 C37 H37A 108.4 . . ?
C38 C37 H37B 108.4 . . ?
C37 C38 H38A 108.5 . . ?
C37 C38 H38B 108.5 . . ?
H38A C38 H38B 107.5 . . ?
C39 C38 C37 115.0(5) . . ?
C39 C38 H38A 108.5 . . ?
C39 C38 H38B 108.5 . . ?
C32 C39 H39A 108.6 . . ?
C32 C39 H39B 108.6 . . ?
C38 C39 C32 114.7(5) . . ?
C38 C39 H39A 108.6 . . ?
C38 C39 H39B 108.6 . . ?
H39A C39 H39B 107.6 . . ?
N1 C40 H40 118.6 . . ?
N1 C40 C41 122.7(5) . . ?
C41 C40 H40 118.6 . . ?
C40 C41 H41 120.4 . . ?
C40 C41 C42 119.2(5) . . ?
C42 C41 H41 120.4 . . ?
C41 C42 H42 121.0 . . ?
C43 C42 C41 117.9(6) . . ?
C43 C42 H42 121.0 . . ?
C42 C43 H43 120.2 . . ?
C44 C43 C42 119.7(6) . . ?
C44 C43 H43 120.2 . . ?
N1 C44 C43 122.8(5) . . ?
N1 C44 H44 118.6 . . ?
C43 C44 H44 118.6 . . ?
C46 C45 H45 108.0 . . ?
C46 C45 B2 111.8(4) . . ?
C52 C45 H45 108.0 . . ?
C52 C45 C46 112.1(4) . . ?
C52 C45 B2 108.7(5) . . ?
B2 C45 H45 108.0 . . ?
C45 C46 H46A 108.6 . . ?
C45 C46 H46B 108.6 . . ?
H46A C46 H46B 107.6 . . ?
C47 C46 C45 114.6(5) . . ?
C47 C46 H46A 108.6 . . ?
C47 C46 H46B 108.6 . . ?
C46 C47 H47A 108.8 . . ?
C46 C47 H47B 108.8 . . ?
H47A C47 H47B 107.7 . . ?
C48 C47 C46 113.9(4) . . ?
C48 C47 H47A 108.8 . . ?
C48 C47 H47B 108.8 . . ?
C47 C48 H48A 108.6 . . ?
C47 C48 H48B 108.6 . . ?
C47 C48 C49 114.5(4) . . ?
H48A C48 H48B 107.6 . . ?
C49 C48 H48A 108.6 . . ?
C49 C48 H48B 108.6 . . ?
C48 C49 H49 108.2 . . ?
C48 C49 C50 113.4(4) . . ?
C48 C49 B2 111.0(5) . . ?
C50 C49 H49 108.2 . . ?
C50 C49 B2 107.8(4) . . ?
B2 C49 H49 108.2 . . ?
C49 C50 H50A 108.5 . . ?
C49 C50 H50B 108.5 . . ?
H50A C50 H50B 107.5 . . ?
C51 C50 C49 115.1(5) . . ?
C51 C50 H50A 108.5 . . ?
C51 C50 H50B 108.5 . . ?
C50 C51 H51A 108.6 . . ?
C50 C51 H51B 108.6 . . ?
H51A C51 H51B 107.6 . . ?
C52 C51 C50 114.5(4) . . ?
C52 C51 H51A 108.6 . . ?
C52 C51 H51B 108.6 . . ?
C45 C52 H52A 108.7 . . ?
C45 C52 H52B 108.7 . . ?
C51 C52 C45 114.1(4) . . ?
C51 C52 H52A 108.7 . . ?
C51 C52 H52B 108.7 . . ?
H52A C52 H52B 107.6 . . ?
N2 C53 H53 119.0 . . ?
N2 C53 C54 122.1(5) . . ?
C54 C53 H53 119.0 . . ?
C53 C54 H54 120.3 . . ?
C55 C54 C53 119.4(6) . . ?
C55 C54 H54 120.3 . . ?
C54 C55 H55 120.8 . . ?
C56 C55 C54 118.4(5) . . ?
C56 C55 H55 120.8 . . ?
C55 C56 H56 120.2 . . ?
C55 C56 C57 119.6(6) . . ?
C57 C56 H56 120.2 . . ?
N2 C57 C56 122.0(6) . . ?
N2 C57 H57 119.0 . . ?
C56 C57 H57 119.0 . . ?
C59 C58 H58 111.7 . . ?
C59 C58 C65 99.5(11) . . ?
C59 C58 B3 116.9(15) . . ?
C65 C58 H58 111.7 . . ?
B3 C58 H58 111.7 . . ?
B3 C58 C65 104.5(11) . . ?
C59B C58B H58B 105.6 . . ?
C59B C58B B3 101.4(15) . . ?
C65B C58B H58B 105.6 . . ?
C65B C58B C59B 127.2(16) . . ?
C65B C58B B3 109.6(13) . . ?
B3 C58B H58B 105.6 . . ?
C58 C59 H59A 108.2 . . ?
C58 C59 H59B 108.2 . . ?
H59A C59 H59B 107.3 . . ?
C60 C59 C58 116.6(18) . . ?
C60 C59 H59A 108.2 . . ?
C60 C59 H59B 108.2 . . ?
C58B C59B H59C 109.9 . . ?
C58B C59B H59D 109.9 . . ?
H59C C59B H59D 108.3 . . ?
C60B C59B C58B 108.7(17) . . ?
C60B C59B H59C 109.9 . . ?
C60B C59B H59D 109.9 . . ?
C59 C60 H60A 107.6 . . ?
C59 C60 H60B 107.6 . . ?
C59 C60 C61 118.8(18) . . ?
H60A C60 H60B 107.1 . . ?
C61 C60 H60A 107.6 . . ?
C61 C60 H60B 107.6 . . ?
C59B C60B H60C 110.4 . . ?
C59B C60B H60D 110.4 . . ?
H60C C60B H60D 108.6 . . ?
C61B C60B C59B 107(2) . . ?
C61B C60B H60C 110.4 . . ?
C61B C60B H60D 110.4 . . ?
C60 C61 H61A 109.1 . . ?
C60 C61 H61B 109.1 . . ?
H61A C61 H61B 107.8 . . ?
C62 C61 C60 112.5(18) . . ?
C62 C61 H61A 109.1 . . ?
C62 C61 H61B 109.1 . . ?
C60B C61B H61C 107.8 . . ?
C60B C61B H61D 107.8 . . ?
C60B C61B C62B 118(2) . . ?
H61C C61B H61D 107.1 . . ?
C62B C61B H61C 107.8 . . ?
C62B C61B H61D 107.8 . . ?
C61 C62 H62 107.6 . . ?
C61 C62 C63 111.8(18) . . ?
C61 C62 B3 113(2) . . ?
C63 C62 H62 107.6 . . ?
C63 C62 B3 108.8(16) . . ?
B3 C62 H62 107.6 . . ?
C61B C62B H62B 108.6 . . ?
C61B C62B B3 108(3) . . ?
C63B C62B C61B 115(2) . . ?
C63B C62B H62B 108.6 . . ?
C63B C62B B3 108.2(17) . . ?
B3 C62B H62B 108.6 . . ?
C62 C63 H63A 108.9 . . ?
C62 C63 H63B 108.9 . . ?
C62 C63 C64 113.2(15) . . ?
H63A C63 H63B 107.8 . . ?
C64 C63 H63A 108.9 . . ?
C64 C63 H63B 108.9 . . ?
C62B C63B H63C 108.1 . . ?
C62B C63B H63D 108.1 . . ?
H63C C63B H63D 107.3 . . ?
C64B C63B C62B 116.6(18) . . ?
C64B C63B H63C 108.1 . . ?
C64B C63B H63D 108.1 . . ?
C63 C64 H64A 108.3 . . ?
C63 C64 H64B 108.3 . . ?
C63 C64 C65 116.1(11) . . ?
H64A C64 H64B 107.4 . . ?
C65 C64 H64A 108.3 . . ?
C65 C64 H64B 108.3 . . ?
C63B C64B H64C 108.5 . . ?
C63B C64B H64D 108.5 . . ?
H64C C64B H64D 107.5 . . ?
C65B C64B C63B 115.3(14) . . ?
C65B C64B H64C 108.4 . . ?
C65B C64B H64D 108.5 . . ?
C58 C65 H65A 108.1 . . ?
C58 C65 H65B 108.1 . . ?
C64 C65 C58 116.8(11) . . ?
C64 C65 H65A 108.1 . . ?
C64 C65 H65B 108.1 . . ?
H65A C65 H65B 107.3 . . ?
C58B C65B H65C 108.6 . . ?
C58B C65B H65D 108.6 . . ?
C64B C65B C58B 114.6(14) . . ?
C64B C65B H65C 108.6 . . ?
C64B C65B H65D 108.6 . . ?
H65C C65B H65D 107.6 . . ?
C67 C66 H66 120.6 . . ?
C67 C66 N3 118.9(13) . . ?
N3 C66 H66 120.6 . . ?
C67B C66B H66B 113.2 . . ?
N3 C66B H66B 113.2 . . ?
N3 C66B C67B 133.7(18) . . ?
C66 C67 H67 121.7 . . ?
C66 C67 C68 116.5(16) . . ?
C68 C67 H67 121.7 . . ?
C66B C67B H67B 120.6 . . ?
C66B C67B C68B 118.8(18) . . ?
C68B C67B H67B 120.6 . . ?
C67 C68 H68 119.7 . . ?
C69 C68 C67 120.6(19) . . ?
C69 C68 H68 119.7 . . ?
C67B C68B H68B 121.1 . . ?
C67B C68B C69B 117.7(17) . . ?
C69B C68B H68B 121.1 . . ?
C68 C69 H69 121.6 . . ?
C68 C69 C70 116.9(16) . . ?
C70 C69 H69 121.6 . . ?
C68B C69B H69B 119.9 . . ?
C70B C69B C68B 120.2(17) . . ?
C70B C69B H69B 119.9 . . ?
C69 C70 H70 117.4 . . ?
N3 C70 C69 125.3(16) . . ?
N3 C70 H70 117.4 . . ?
C69B C70B H70B 119.0 . . ?
C69B C70B N3 121.9(14) . . ?
N3 C70B H70B 119.0 . . ?
C78 C77 H77 120.0 . . ?
C78 C77 C82 120.0(7) . . ?
C82 C77 H77 120.0 . . ?
C77 C78 H78 119.7 . . ?
C77 C78 C79 120.6(7) . . ?
C79 C78 H78 119.7 . . ?
C78 C79 H79 120.4 . . ?
C78 C79 C80 119.2(6) . . ?
C80 C79 H79 120.4 . . ?
C79 C80 H80 119.6 . . ?
C81 C80 C79 120.8(6) . . ?
C81 C80 H80 119.6 . . ?
C80 C81 H81 120.0 . . ?
C80 C81 C82 120.0(7) . . ?
C82 C81 H81 120.0 . . ?
C77 C82 H82 120.3 . . ?
C81 C82 C77 119.4(7) . . ?
C81 C82 H82 120.3 . . ?
C25 B1 N1 104.2(4) . . ?
C25 B1 C32 114.9(4) . . ?
C25 B1 C36 113.4(4) . . ?
C32 B1 N1 110.4(4) . . ?
C32 B1 C36 103.9(4) . . ?
C36 B1 N1 110.0(4) . . ?
C28 B2 N2 103.9(4) . . ?
C45 B2 N2 109.3(4) . . ?
C45 B2 C28 116.4(4) . . ?
C45 B2 C49 105.2(4) . . ?
C49 B2 N2 108.6(4) . . ?
C49 B2 C28 113.4(5) . . ?
C72 C71 H71 120.4 . . ?
C76 C71 H71 120.4 . . ?
C76 C71 C72 119.2(7) . . ?
C71 C72 H72 119.6 . . ?
C73 C72 C71 120.8(6) . . ?
C73 C72 H72 119.6 . . ?
C72 C73 H73 120.4 . . ?
C74 C73 C72 119.2(7) . . ?
C74 C73 H73 120.4 . . ?
C73 C74 H74 119.8 . . ?
C73 C74 C75 120.5(6) . . ?
C75 C74 H74 119.8 . . ?
C74 C75 H75 119.8 . . ?
C74 C75 C76 120.4(6) . . ?
C76 C75 H75 119.8 . . ?
C71 C76 C75 119.9(7) . . ?
C71 C76 H76 120.0 . . ?
C75 C76 H76 120.0 . . ?
C84 C83 H83 120.5 . . ?
C84 C83 C88 118.9(17) . . ?
C88 C83 H83 120.5 . . ?
C83 C84 H84 119.3 . . ?
C83 C84 C85 121.4(15) . . ?
C85 C84 H84 119.3 . . ?
C84 C85 H85 120.9 . . ?
C86 C85 C84 118.3(19) . . ?
C86 C85 H85 120.9 . . ?
C85 C86 H86 119.4 . . ?
C85 C86 C87 121.1(17) . . ?
C87 C86 H86 119.4 . . ?
C86 C87 H87 119.9 . . ?
C88 C87 C86 120.2(13) . . ?
C88 C87 H87 119.9 . . ?
C83 C88 H88 119.9 . . ?
C87 C88 C83 120.1(16) . . ?
C87 C88 H88 119.9 . . ?
C85B C86B H86B 120.0 . . ?
C85B C86B C87B 120.0 . . ?
C87B C86B H86B 120.0 . . ?
C86B C85B H85B 120.0 . . ?
C86B C85B C84B 120.0 . . ?
C84B C85B H85B 120.0 . . ?
C85B C84B H84B 120.0 . . ?
C83B C84B C85B 120.0 . . ?
C83B C84B H84B 120.0 . . ?
C84B C83B H83B 120.0 . . ?
C84B C83B C88B 120.0 . . ?
C88B C83B H83B 120.0 . . ?
C83B C88B H88B 120.0 . . ?
C87B C88B C83B 120.0 . . ?
C87B C88B H88B 120.0 . . ?
C86B C87B H87B 120.0 . . ?
C88B C87B C86B 120.0 . . ?
C88B C87B H87B 120.0 . . ?
C66 N3 B3 108.6(9) . . ?
C66B N3 C70B 107.6(11) . . ?
C66B N3 B3 137.2(11) . . ?
C70 N3 C66 121.9(12) . . ?
C70 N3 B3 129.2(10) . . ?
C70B N3 B3 115.1(8) . . ?
C31 B3 C58B 113.9(9) . . ?
C31 B3 C62B 117.4(15) . . ?
C31 B3 N3 104.4(5) . . ?
C58 B3 C31 114.2(8) . . ?
C58 B3 N3 101.9(7) . . ?
C62 B3 C31 113.4(14) . . ?
C62 B3 C58 109.8(14) . . ?
C62 B3 N3 112.5(12) . . ?
C62B B3 C58B 100.9(15) . . ?
N3 B3 C58B 115.6(8) . . ?
N3 B3 C62B 104.8(13) . . ?

loop_
_geom_bond_atom_site_label_1
_geom_bond_atom_site_label_2
_geom_bond_distance
_geom_bond_site_symmetry_2
_geom_bond_publ_flag
N1 C40 1.340(7) . ?
N1 C44 1.350(7) . ?
N1 B1 1.646(7) . ?
N2 C53 1.334(7) . ?
N2 C57 1.346(7) . ?
N2 B2 1.665(7) . ?
C1 H1 1.0000 . ?
C1 C2 1.566(7) . ?
C1 C9 1.564(7) . ?
C1 C16 1.562(6) . ?
C2 C3 1.527(7) . ?
C2 C22 1.513(7) . ?
C2 C23 1.531(7) . ?
C3 C4 1.395(7) . ?
C3 C8 1.381(8) . ?
C4 H4 0.9500 . ?
C4 C5 1.380(8) . ?
C5 H5 0.9500 . ?
C5 C6 1.389(9) . ?
C6 H6 0.9500 . ?
C6 C7 1.381(8) . ?
C7 H7 0.9500 . ?
C7 C8 1.397(7) . ?
C8 C9 1.524(7) . ?
C9 C10 1.513(7) . ?
C9 C26 1.535(7) . ?
C10 C11 1.394(8) . ?
C10 C15 1.382(7) . ?
C11 H11 0.9500 . ?
C11 C12 1.398(8) . ?
C12 H12 0.9500 . ?
C12 C13 1.367(9) . ?
C13 H13 0.9500 . ?
C13 C14 1.400(9) . ?
C14 H14 0.9500 . ?
C14 C15 1.386(7) . ?
C15 C16 1.516(7) . ?
C16 C17 1.507(7) . ?
C16 C29 1.550(7) . ?
C17 C18 1.391(7) . ?
C17 C22 1.390(7) . ?
C18 H18 0.9500 . ?
C18 C19 1.386(8) . ?
C19 H19 0.9500 . ?
C19 C20 1.388(8) . ?
C20 H20 0.9500 . ?
C20 C21 1.397(8) . ?
C21 H21 0.9500 . ?
C21 C22 1.386(8) . ?
C23 H23A 0.9900 . ?
C23 H23B 0.9900 . ?
C23 C24 1.524(6) . ?
C24 H24A 0.9900 . ?
C24 H24B 0.9900 . ?
C24 C25 1.536(6) . ?
C25 H25A 0.9900 . ?
C25 H25B 0.9900 . ?
C25 B1 1.626(7) . ?
C26 H26A 0.9900 . ?
C26 H26B 0.9900 . ?
C26 C27 1.529(7) . ?
C27 H27A 0.9900 . ?
C27 H27B 0.9900 . ?
C27 C28 1.518(7) . ?
C28 H28A 0.9900 . ?
C28 H28B 0.9900 . ?
C28 B2 1.634(7) . ?
C29 H29A 0.9900 . ?
C29 H29B 0.9900 . ?
C29 C30 1.529(7) . ?
C30 H30A 0.9900 . ?
C30 H30B 0.9900 . ?
C30 C31 1.530(7) . ?
C31 H31A 0.9900 . ?
C31 H31B 0.9900 . ?
C31 B3 1.632(8) . ?
C32 H32 1.0000 . ?
C32 C33 1.539(7) . ?
C32 C39 1.547(7) . ?
C32 B1 1.626(7) . ?
C33 H33A 0.9900 . ?
C33 H33B 0.9900 . ?
C33 C34 1.521(8) . ?
C34 H34A 0.9900 . ?
C34 H34B 0.9900 . ?
C34 C35 1.538(8) . ?
C35 H35A 0.9900 . ?
C35 H35B 0.9900 . ?
C35 C36 1.533(7) . ?
C36 H36 1.0000 . ?
C36 C37 1.534(7) . ?
C36 B1 1.631(7) . ?
C37 H37A 0.9900 . ?
C37 H37B 0.9900 . ?
C37 C38 1.538(8) . ?
C38 H38A 0.9900 . ?
C38 H38B 0.9900 . ?
C38 C39 1.531(8) . ?
C39 H39A 0.9900 . ?
C39 H39B 0.9900 . ?
C40 H40 0.9500 . ?
C40 C41 1.382(8) . ?
C41 H41 0.9500 . ?
C41 C42 1.392(9) . ?
C42 H42 0.9500 . ?
C42 C43 1.382(9) . ?
C43 H43 0.9500 . ?
C43 C44 1.373(8) . ?
C44 H44 0.9500 . ?
C45 H45 1.0000 . ?
C45 C46 1.555(7) . ?
C45 C52 1.542(7) . ?
C45 B2 1.608(8) . ?
C46 H46A 0.9900 . ?
C46 H46B 0.9900 . ?
C46 C47 1.541(8) . ?
C47 H47A 0.9900 . ?
C47 H47B 0.9900 . ?
C47 C48 1.526(8) . ?
C48 H48A 0.9900 . ?
C48 H48B 0.9900 . ?
C48 C49 1.540(7) . ?
C49 H49 1.0000 . ?
C49 C50 1.543(7) . ?
C49 B2 1.625(8) . ?
C50 H50A 0.9900 . ?
C50 H50B 0.9900 . ?
C50 C51 1.541(8) . ?
C51 H51A 0.9900 . ?
C51 H51B 0.9900 . ?
C51 C52 1.538(8) . ?
C52 H52A 0.9900 . ?
C52 H52B 0.9900 . ?
C53 H53 0.9500 . ?
C53 C54 1.384(8) . ?
C54 H54 0.9500 . ?
C54 C55 1.382(9) . ?
C55 H55 0.9500 . ?
C55 C56 1.374(9) . ?
C56 H56 0.9500 . ?
C56 C57 1.380(8) . ?
C57 H57 0.9500 . ?
C58 H58 1.0000 . ?
C58 C59 1.55(3) . ?
C58 C65 1.561(18) . ?
C58 B3 1.555(18) . ?
C58B H58B 1.0000 . ?
C58B C59B 1.62(4) . ?
C58B C65B 1.57(2) . ?
C58B B3 1.709(19) . ?
C59 H59A 0.9900 . ?
C59 H59B 0.9900 . ?
C59 C60 1.48(3) . ?
C59B H59C 0.9900 . ?
C59B H59D 0.9900 . ?
C59B C60B 1.60(4) . ?
C60 H60A 0.9900 . ?
C60 H60B 0.9900 . ?
C60 C61 1.53(3) . ?
C60B H60C 0.9900 . ?
C60B H60D 0.9900 . ?
C60B C61B 1.56(3) . ?
C61 H61A 0.9900 . ?
C61 H61B 0.9900 . ?
C61 C62 1.52(3) . ?
C61B H61C 0.9900 . ?
C61B H61D 0.9900 . ?
C61B C62B 1.61(4) . ?
C62 H62 1.0000 . ?
C62 C63 1.53(3) . ?
C62 B3 1.54(2) . ?
C62B H62B 1.0000 . ?
C62B C63B 1.54(4) . ?
C62B B3 1.70(3) . ?
C63 H63A 0.9900 . ?
C63 H63B 0.9900 . ?
C63 C64 1.533(19) . ?
C63B H63C 0.9900 . ?
C63B H63D 0.9900 . ?
C63B C64B 1.53(2) . ?
C64 H64A 0.9900 . ?
C64 H64B 0.9900 . ?
C64 C65 1.535(16) . ?
C64B H64C 0.9900 . ?
C64B H64D 0.9900 . ?
C64B C65B 1.51(2) . ?
C65 H65A 0.9900 . ?
C65 H65B 0.9900 . ?
C65B H65C 0.9900 . ?
C65B H65D 0.9900 . ?
C66 H66 0.9500 . ?
C66 C67 1.382(19) . ?
C66 N3 1.434(16) . ?
C66B H66B 0.9500 . ?
C66B C67B 1.36(3) . ?
C66B N3 1.287(17) . ?
C67 H67 0.9500 . ?
C67 C68 1.40(2) . ?
C67B H67B 0.9500 . ?
C67B C68B 1.39(3) . ?
C68 H68 0.9500 . ?
C68 C69 1.35(3) . ?
C68B H68B 0.9500 . ?
C68B C69B 1.42(2) . ?
C69 H69 0.9500 . ?
C69 C70 1.43(2) . ?
C69B H69B 0.9500 . ?
C69B C70B 1.38(2) . ?
C70 H70 0.9500 . ?
C70 N3 1.117(19) . ?
C70B H70B 0.9500 . ?
C70B N3 1.591(18) . ?
C77 H77 0.9500 . ?
C77 C78 1.369(10) . ?
C77 C82 1.399(10) . ?
C78 H78 0.9500 . ?
C78 C79 1.375(10) . ?
C79 H79 0.9500 . ?
C79 C80 1.386(10) . ?
C80 H80 0.9500 . ?
C80 C81 1.371(10) . ?
C81 H81 0.9500 . ?
C81 C82 1.378(10) . ?
C82 H82 0.9500 . ?
C71 H71 0.9500 . ?
C71 C72 1.392(11) . ?
C71 C76 1.381(9) . ?
C72 H72 0.9500 . ?
C72 C73 1.386(12) . ?
C73 H73 0.9500 . ?
C73 C74 1.375(10) . ?
C74 H74 0.9500 . ?
C74 C75 1.377(9) . ?
C75 H75 0.9500 . ?
C75 C76 1.382(9) . ?
C76 H76 0.9500 . ?
C83 H83 0.9500 . ?
C83 C84 1.36(2) . ?
C83 C88 1.40(2) . ?
C84 H84 0.9500 . ?
C84 C85 1.37(3) . ?
C85 H85 0.9500 . ?
C85 C86 1.36(2) . ?
C86 H86 0.9500 . ?
C86 C87 1.39(2) . ?
C87 H87 0.9500 . ?
C87 C88 1.33(3) . ?
C88 H88 0.9500 . ?
C86B H86B 0.9500 . ?
C86B C85B 1.3900 . ?
C86B C87B 1.3900 . ?
C85B H85B 0.9500 . ?
C85B C84B 1.3900 . ?
C84B H84B 0.9500 . ?
C84B C83B 1.3900 . ?
C83B H83B 0.9500 . ?
C83B C88B 1.3900 . ?
C88B H88B 0.9500 . ?
C88B C87B 1.3900 . ?
C87B H87B 0.9500 . ?
N3 B3 1.634(9) . ?

loop_
_geom_torsion_atom_site_label_1
_geom_torsion_atom_site_label_2
_geom_torsion_atom_site_label_3
_geom_torsion_atom_site_label_4
_geom_torsion
_geom_torsion_site_symmetry_1
_geom_torsion_site_symmetry_2
_geom_torsion_site_symmetry_3
_geom_torsion_site_symmetry_4
_geom_torsion_publ_flag
N1 C40 C41 C42 -0.7(9) . . . . ?
N2 C53 C54 C55 -0.2(9) . . . . ?
C1 C2 C3 C4 -179.1(5) . . . . ?
C1 C2 C3 C8 -0.8(5) . . . . ?
C1 C2 C22 C17 -3.9(5) . . . . ?
C1 C2 C22 C21 177.6(5) . . . . ?
C1 C2 C23 C24 -61.4(6) . . . . ?
C1 C9 C10 C11 -178.2(5) . . . . ?
C1 C9 C10 C15 1.9(6) . . . . ?
C1 C9 C26 C27 -60.9(6) . . . . ?
C1 C16 C17 C18 176.8(5) . . . . ?
C1 C16 C17 C22 -5.5(6) . . . . ?
C1 C16 C29 C30 -67.3(6) . . . . ?
C2 C1 C9 C8 -3.1(5) . . . . ?
C2 C1 C9 C10 -120.5(4) . . . . ?
C2 C1 C9 C26 117.0(4) . . . . ?
C2 C1 C16 C15 121.7(4) . . . . ?
C2 C1 C16 C17 2.9(5) . . . . ?
C2 C1 C16 C29 -115.8(4) . . . . ?
C2 C3 C4 C5 178.6(5) . . . . ?
C2 C3 C8 C7 -179.1(4) . . . . ?
C2 C3 C8 C9 -1.3(6) . . . . ?
C2 C23 C24 C25 -170.4(4) . . . . ?
C3 C2 C22 C17 105.6(5) . . . . ?
C3 C2 C22 C21 -72.9(6) . . . . ?
C3 C2 C23 C24 -176.7(4) . . . . ?
C3 C4 C5 C6 -0.2(8) . . . . ?
C3 C8 C9 C1 2.7(5) . . . . ?
C3 C8 C9 C10 113.5(5) . . . . ?
C3 C8 C9 C26 -119.3(5) . . . . ?
C4 C3 C8 C7 -0.6(7) . . . . ?
C4 C3 C8 C9 177.2(5) . . . . ?
C4 C5 C6 C7 0.3(9) . . . . ?
C5 C6 C7 C8 -0.6(8) . . . . ?
C6 C7 C8 C3 0.7(8) . . . . ?
C6 C7 C8 C9 -176.8(5) . . . . ?
C7 C8 C9 C1 -179.6(5) . . . . ?
C7 C8 C9 C10 -68.8(7) . . . . ?
C7 C8 C9 C26 58.4(6) . . . . ?
C8 C3 C4 C5 0.3(8) . . . . ?
C8 C9 C10 C11 71.1(7) . . . . ?
C8 C9 C10 C15 -108.8(5) . . . . ?
C8 C9 C26 C27 54.8(6) . . . . ?
C9 C1 C2 C3 2.4(5) . . . . ?
C9 C1 C2 C22 117.5(4) . . . . ?
C9 C1 C2 C23 -116.6(4) . . . . ?
C9 C1 C16 C15 4.0(5) . . . . ?
C9 C1 C16 C17 -114.8(4) . . . . ?
C9 C1 C16 C29 126.4(4) . . . . ?
C9 C10 C11 C12 -179.7(5) . . . . ?
C9 C10 C15 C14 -179.6(5) . . . . ?
C9 C10 C15 C16 0.7(6) . . . . ?
C9 C26 C27 C28 -177.3(4) . . . . ?
C10 C9 C26 C27 -178.2(4) . . . . ?
C10 C11 C12 C13 -0.1(10) . . . . ?
C10 C15 C16 C1 -2.9(5) . . . . ?
C10 C15 C16 C17 109.1(5) . . . . ?
C10 C15 C16 C29 -124.5(5) . . . . ?
C11 C10 C15 C14 0.4(8) . . . . ?
C11 C10 C15 C16 -179.3(5) . . . . ?
C11 C12 C13 C14 -0.9(10) . . . . ?
C12 C13 C14 C15 1.6(9) . . . . ?
C13 C14 C15 C10 -1.4(8) . . . . ?
C13 C14 C15 C16 178.3(5) . . . . ?
C14 C15 C16 C1 177.4(5) . . . . ?
C14 C15 C16 C17 -70.6(7) . . . . ?
C14 C15 C16 C29 55.8(7) . . . . ?
C15 C10 C11 C12 0.3(8) . . . . ?
C15 C16 C17 C18 65.0(7) . . . . ?
C15 C16 C17 C22 -117.3(5) . . . . ?
C15 C16 C29 C30 49.5(6) . . . . ?
C16 C1 C2 C3 -114.8(4) . . . . ?
C16 C1 C2 C22 0.3(5) . . . . ?
C16 C1 C2 C23 126.2(4) . . . . ?
C16 C1 C9 C8 113.8(4) . . . . ?
C16 C1 C9 C10 -3.6(5) . . . . ?
C16 C1 C9 C26 -126.1(4) . . . . ?
C16 C17 C18 C19 176.3(5) . . . . ?
C16 C17 C22 C2 6.1(6) . . . . ?
C16 C17 C22 C21 -175.2(5) . . . . ?
C16 C29 C30 C31 164.2(4) . . . . ?
C17 C16 C29 C30 177.6(4) . . . . ?
C17 C18 C19 C20 -1.8(8) . . . . ?
C18 C17 C22 C2 -176.0(5) . . . . ?
C18 C17 C22 C21 2.7(8) . . . . ?
C18 C19 C20 C21 3.4(8) . . . . ?
C19 C20 C21 C22 -1.9(8) . . . . ?
C20 C21 C22 C2 177.3(5) . . . . ?
C20 C21 C22 C17 -1.1(7) . . . . ?
C22 C2 C3 C4 70.5(6) . . . . ?
C22 C2 C3 C8 -111.1(5) . . . . ?
C22 C2 C23 C24 59.2(6) . . . . ?
C22 C17 C18 C19 -1.2(8) . . . . ?
C23 C2 C3 C4 -55.7(7) . . . . ?
C23 C2 C3 C8 122.7(5) . . . . ?
C23 C2 C22 C17 -130.8(5) . . . . ?
C23 C2 C22 C21 50.6(7) . . . . ?
C23 C24 C25 B1 175.8(4) . . . . ?
C24 C25 B1 N1 74.0(5) . . . . ?
C24 C25 B1 C32 -47.0(6) . . . . ?
C24 C25 B1 C36 -166.4(4) . . . . ?
C26 C9 C10 C11 -55.0(7) . . . . ?
C26 C9 C10 C15 125.0(5) . . . . ?
C26 C27 C28 B2 179.9(4) . . . . ?
C27 C28 B2 N2 -59.9(5) . . . . ?
C27 C28 B2 C45 60.2(6) . . . . ?
C27 C28 B2 C49 -177.6(4) . . . . ?
C29 C16 C17 C18 -63.1(7) . . . . ?
C29 C16 C17 C22 114.6(5) . . . . ?
C29 C30 C31 B3 169.7(5) . . . . ?
C30 C31 B3 C58 167.4(7) . . . . ?
C30 C31 B3 C58B -176.1(8) . . . . ?
C30 C31 B3 C62 -65.8(14) . . . . ?
C30 C31 B3 C62B -58.5(15) . . . . ?
C30 C31 B3 N3 56.9(6) . . . . ?
C32 C33 C34 C35 -43.1(7) . . . . ?
C33 C32 C39 C38 67.6(6) . . . . ?
C33 C32 B1 N1 58.6(6) . . . . ?
C33 C32 B1 C25 176.1(4) . . . . ?
C33 C32 B1 C36 -59.4(5) . . . . ?
C33 C34 C35 C36 44.5(7) . . . . ?
C34 C35 C36 C37 67.4(6) . . . . ?
C34 C35 C36 B1 -55.9(6) . . . . ?
C35 C36 C37 C38 -71.2(6) . . . . ?
C35 C36 B1 N1 -57.2(5) . . . . ?
C35 C36 B1 C25 -173.4(4) . . . . ?
C35 C36 B1 C32 61.1(5) . . . . ?
C36 C37 C38 C39 -40.5(7) . . . . ?
C37 C36 B1 N1 177.4(4) . . . . ?
C37 C36 B1 C25 61.1(6) . . . . ?
C37 C36 B1 C32 -64.4(5) . . . . ?
C37 C38 C39 C32 42.2(7) . . . . ?
C39 C32 C33 C34 -69.1(6) . . . . ?
C39 C32 B1 N1 -176.3(4) . . . . ?
C39 C32 B1 C25 -58.8(6) . . . . ?
C39 C32 B1 C36 65.8(5) . . . . ?
C40 N1 C44 C43 1.0(8) . . . . ?
C40 N1 B1 C25 80.9(5) . . . . ?
C40 N1 B1 C32 -155.2(5) . . . . ?
C40 N1 B1 C36 -41.1(6) . . . . ?
C40 C41 C42 C43 1.5(9) . . . . ?
C41 C42 C43 C44 -1.1(9) . . . . ?
C42 C43 C44 N1 -0.1(9) . . . . ?
C44 N1 C40 C41 -0.6(8) . . . . ?
C44 N1 B1 C25 -94.0(5) . . . . ?
C44 N1 B1 C32 29.9(7) . . . . ?
C44 N1 B1 C36 144.1(5) . . . . ?
C45 C46 C47 C48 44.2(6) . . . . ?
C46 C45 C52 C51 -68.2(6) . . . . ?
C46 C45 B2 N2 -57.9(6) . . . . ?
C46 C45 B2 C28 -175.1(4) . . . . ?
C46 C45 B2 C49 58.4(5) . . . . ?
C46 C47 C48 C49 -46.1(6) . . . . ?
C47 C48 C49 C50 -65.7(6) . . . . ?
C47 C48 C49 B2 55.8(6) . . . . ?
C48 C49 C50 C51 68.5(6) . . . . ?
C48 C49 B2 N2 56.8(5) . . . . ?
C48 C49 B2 C28 171.7(4) . . . . ?
C48 C49 B2 C45 -60.0(5) . . . . ?
C49 C50 C51 C52 43.5(6) . . . . ?
C50 C49 B2 N2 -178.4(4) . . . . ?
C50 C49 B2 C28 -63.5(6) . . . . ?
C50 C49 B2 C45 64.7(5) . . . . ?
C50 C51 C52 C45 -43.5(6) . . . . ?
C52 C45 C46 C47 69.7(6) . . . . ?
C52 C45 B2 N2 177.8(4) . . . . ?
C52 C45 B2 C28 60.7(6) . . . . ?
C52 C45 B2 C49 -65.8(5) . . . . ?
C53 N2 C57 C56 1.2(8) . . . . ?
C53 N2 B2 C28 91.0(5) . . . . ?
C53 N2 B2 C45 -33.8(6) . . . . ?
C53 N2 B2 C49 -148.0(5) . . . . ?
C53 C54 C55 C56 0.5(9) . . . . ?
C54 C55 C56 C57 0.1(9) . . . . ?
C55 C56 C57 N2 -0.9(9) . . . . ?
C57 N2 C53 C54 -0.7(8) . . . . ?
C57 N2 B2 C28 -83.3(5) . . . . ?
C57 N2 B2 C45 151.9(5) . . . . ?
C57 N2 B2 C49 37.7(6) . . . . ?
C58 C59 C60 C61 28(2) . . . . ?
C58B C59B C60B C61B 63(2) . . . . ?
C59 C58 C65 C64 -71.2(16) . . . . ?
C59 C58 B3 C31 171.8(11) . . . . ?
C59 C58 B3 C62 43.2(19) . . . . ?
C59 C58 B3 N3 -76.3(13) . . . . ?
C59 C60 C61 C62 -40(2) . . . . ?
C59B C58B C65B C64B -67(3) . . . . ?
C59B C58B B3 C31 -160.0(12) . . . . ?
C59B C58B B3 C62B 73.3(19) . . . . ?
C59B C58B B3 N3 -39.0(16) . . . . ?
C59B C60B C61B C62B -51(2) . . . . ?
C60 C61 C62 C63 -69(2) . . . . ?
C60 C61 C62 B3 54(2) . . . . ?
C60B C61B C62B C63B -67(3) . . . . ?
C60B C61B C62B B3 54(3) . . . . ?
C61 C62 C63 C64 74(2) . . . . ?
C61 C62 B3 C31 175.2(14) . . . . ?
C61 C62 B3 C58 -56(2) . . . . ?
C61 C62 B3 N3 57(2) . . . . ?
C61B C62B C63B C64B 63(2) . . . . ?
C61B C62B B3 C31 174.4(13) . . . . ?
C61B C62B B3 C58B -61(2) . . . . ?
C61B C62B B3 N3 59(2) . . . . ?
C62 C63 C64 C65 37.0(19) . . . . ?
C62B C63B C64B C65B 45(2) . . . . ?
C63 C62 B3 C31 -60(2) . . . . ?
C63 C62 B3 C58 69(2) . . . . ?
C63 C62 B3 N3 -178.1(13) . . . . ?
C63 C64 C65 C58 -37.7(17) . . . . ?
C63B C62B B3 C31 -61(2) . . . . ?
C63B C62B B3 C58B 63(2) . . . . ?
C63B C62B B3 N3 -176.1(17) . . . . ?
C63B C64B C65B C58B -43.3(19) . . . . ?
C65 C58 C59 C60 81.4(16) . . . . ?
C65 C58 B3 C31 63.0(10) . . . . ?
C65 C58 B3 C62 -65.6(17) . . . . ?
C65 C58 B3 N3 174.9(8) . . . . ?
C65B C58B C59B C60B 48(3) . . . . ?
C65B C58B B3 C31 63.4(15) . . . . ?
C65B C58B B3 C62B -63.3(19) . . . . ?
C65B C58B B3 N3 -175.7(10) . . . . ?
C66 C67 C68 C69 0(3) . . . . ?
C66 N3 B3 C31 82.7(8) . . . . ?
C66 N3 B3 C58 -36.4(10) . . . . ?
C66 N3 B3 C62 -153.9(16) . . . . ?
C66B C67B C68B C69B 2(3) . . . . ?
C66B N3 B3 C31 84.8(13) . . . . ?
C66B N3 B3 C58B -41.1(16) . . . . ?
C66B N3 B3 C62B -151.2(19) . . . . ?
C67 C66 N3 C70 0(2) . . . . ?
C67 C66 N3 B3 -174.8(12) . . . . ?
C67 C68 C69 C70 1(3) . . . . ?
C67B C66B N3 C70B -5(3) . . . . ?
C67B C66B N3 B3 179.7(19) . . . . ?
C67B C68B C69B C70B -3(3) . . . . ?
C68 C69 C70 N3 -2(2) . . . . ?
C68B C69B C70B N3 0(3) . . . . ?
C69 C70 N3 C66 1(2) . . . . ?
C69 C70 N3 B3 174.9(10) . . . . ?
C69B C70B N3 C66B 3(2) . . . . ?
C69B C70B N3 B3 179.5(14) . . . . ?
C70 N3 B3 C31 -91.5(13) . . . . ?
C70 N3 B3 C58 149.4(14) . . . . ?
C70 N3 B3 C62 32(2) . . . . ?
C70B N3 B3 C31 -89.8(10) . . . . ?
C70B N3 B3 C58B 144.3(13) . . . . ?
C70B N3 B3 C62B 34.2(18) . . . . ?
C77 C78 C79 C80 0.6(10) . . . . ?
C78 C77 C82 C81 1.4(12) . . . . ?
C78 C79 C80 C81 0.8(9) . . . . ?
C79 C80 C81 C82 -1.0(9) . . . . ?
C80 C81 C82 C77 -0.1(11) . . . . ?
C82 C77 C78 C79 -1.7(11) . . . . ?
B1 N1 C40 C41 -175.7(5) . . . . ?
B1 N1 C44 C43 176.0(5) . . . . ?
B1 C32 C33 C34 53.1(6) . . . . ?
B1 C32 C39 C38 -56.5(6) . . . . ?
B1 C36 C37 C38 53.0(6) . . . . ?
B2 N2 C53 C54 -175.1(5) . . . . ?
B2 N2 C57 C56 175.6(5) . . . . ?
B2 C45 C46 C47 -52.6(6) . . . . ?
B2 C45 C52 C51 55.9(6) . . . . ?
B2 C49 C50 C51 -54.8(6) . . . . ?
C71 C72 C73 C74 -0.3(11) . . . . ?
C72 C71 C76 C75 -0.7(10) . . . . ?
C72 C73 C74 C75 -0.2(10) . . . . ?
C73 C74 C75 C76 0.3(10) . . . . ?
C74 C75 C76 C71 0.2(10) . . . . ?
C76 C71 C72 C73 0.8(11) . . . . ?
C83 C84 C85 C86 -1(3) . . . . ?
C84 C83 C88 C87 -2(3) . . . . ?
C84 C85 C86 C87 0(3) . . . . ?
C85 C86 C87 C88 1(3) . . . . ?
C86 C87 C88 C83 1(3) . . . . ?
C88 C83 C84 C85 3(3) . . . . ?
C86B C85B C84B C83B 0.0 . . . . ?
C85B C86B C87B C88B 0.0 . . . . ?
C85B C84B C83B C88B 0.0 . . . . ?
C84B C83B C88B C87B 0.0 . . . . ?
C83B C88B C87B C86B 0.0 . . . . ?
C87B C86B C85B C84B 0.0 . . . . ?
N3 C66 C67 C68 0(2) . . . . ?
N3 C66B C67B C68B 3(4) . . . . ?
B3 C58 C59 C60 -30.3(19) . . . . ?
B3 C58 C65 C64 49.9(14) . . . . ?
B3 C58B C59B C60B -77.4(18) . . . . ?
B3 C58B C65B C64B 55.6(18) . . . . ?
B3 C62 C63 C64 -52(2) . . . . ?
B3 C62B C63B C64B -58(3) . . . . ?

loop_
_twin_individual_id
_twin_individual_mass_fraction_refined
1 0.6(10)
2 0.4(10)

loop_
_exptl_oxdiff_crystal_face_indexfrac_h
_exptl_oxdiff_crystal_face_indexfrac_k
_exptl_oxdiff_crystal_face_indexfrac_l
_exptl_oxdiff_crystal_face_x
_exptl_oxdiff_crystal_face_y
_exptl_oxdiff_crystal_face_z
0.0006 0.0002 -0.9993 0.0437 0.0407 -0.0105
-0.0006 -0.0002 0.9993 -0.0437 -0.0407 0.0105
-0.9989 0.0008 -0.0029 0.0717 -0.0695 -0.0751
0.9989 -0.0008 0.0029 -0.0717 0.0695 0.0751
0.0000 -0.9982 -0.0015 0.0669 -0.0442 0.1052
-0.0000 0.9982 0.0015 -0.0669 0.0442 -0.1052
